data_1517191
loop_
_publ_author_name
'Pang, Jiandong'
'Jiang, Feilong'
'Yuan, Daqiang'
'Zheng, Jun'
'Wu, Mingyan'
'Liu, Guoliang'
'Su, Kongzhao'
'Hong, Maochun'

_publ_section_title
;
 SO42&#x2212;anion directed hexagonal-prismatic cages via cooperative
 C--H&#x22EF;O hydrogen bonds
;
_journal_issue 11
_journal_name_full 'Chem. Sci.'
_journal_page_first 4163
_journal_paper_doi 10.1039/C4SC01973C
_journal_volume 5
_journal_year 2014
_chemical_formula_sum 'C161 H363 N48 Ni16 O146 S8'
_chemical_formula_weight 6503.81
_chemical_name_systematic
;
 ?
;
_space_group_crystal_system monoclinic
_space_group_IT_number 14
_space_group_name_Hall '-P 2yn'
_space_group_name_H-M_alt 'P 1 21/n 1'
_symmetry_space_group_name_Hall '-P 2yn'
_symmetry_space_group_name_H-M 'P 1 21/n 1'
_atom_sites_solution_hydrogens geom
_audit_creation_method SHELXL-2013
_cell_angle_alpha 90
_cell_angle_beta 91.3010(10)
_cell_angle_gamma 90
_cell_formula_units_Z 4
_cell_length_a 20.55910(10)
_cell_length_b 35.0164(2)
_cell_length_c 39.4400(2)
_cell_measurement_reflns_used 53782
_cell_measurement_temperature 173(2)
_cell_measurement_theta_max 1.00000
_cell_measurement_theta_min 0.75092
_cell_volume 28385.8(3)
_computing_structure_refinement 'SHELXL-2013 (Sheldrick, 2013)'
_diffrn_ambient_temperature 173(2)
_diffrn_detector_area_resol_mean 10.5594
_diffrn_measured_fraction_theta_full 0.998
_diffrn_measured_fraction_theta_max 0.973
_diffrn_measurement_device_type 'SuperNova, Dual, Cu at zero, Atlas'
_diffrn_measurement_method '\w scans'
_diffrn_radiation_type CuK\a
_diffrn_radiation_wavelength 1.54184
_diffrn_reflns_av_R_equivalents 0.0268
_diffrn_reflns_av_unetI/netI 0.0347
_diffrn_reflns_Laue_measured_fraction_full 0.998
_diffrn_reflns_Laue_measured_fraction_max 0.973
_diffrn_reflns_limit_h_max 25
_diffrn_reflns_limit_h_min -15
_diffrn_reflns_limit_k_max 43
_diffrn_reflns_limit_k_min -42
_diffrn_reflns_limit_l_max 47
_diffrn_reflns_limit_l_min -48
_diffrn_reflns_number 118875
_diffrn_reflns_point_group_measured_fraction_full 0.998
_diffrn_reflns_point_group_measured_fraction_max 0.973
_diffrn_reflns_theta_full 67.684
_diffrn_reflns_theta_max 73.580
_diffrn_reflns_theta_min 3.316
_exptl_absorpt_coefficient_mu 2.583
_exptl_absorpt_correction_T_max 1.00000
_exptl_absorpt_correction_T_min 0.75092
_exptl_absorpt_correction_type multi-scan
_exptl_absorpt_process_details
;
CrysAlisPro, Agilent Technologies,
Version 1.171.37.31 (release 14-01-2014 CrysAlis171 .NET)
(compiled Jan 14 2014,18:38:05)
Empirical absorption correction using spherical harmonics,
 implemented in SCALE3 ABSPACK scaling algorithm.
;
_exptl_crystal_colour green
_exptl_crystal_density_diffrn 1.522
_exptl_crystal_description prism
_exptl_crystal_F_000 13636
_exptl_crystal_size_max 0.16
_exptl_crystal_size_mid 0.12
_exptl_crystal_size_min 0.10
_refine_diff_density_max 2.731
_refine_diff_density_min -2.358
_refine_diff_density_rms 0.137
_refine_ls_extinction_method none
_refine_ls_goodness_of_fit_ref 1.038
_refine_ls_hydrogen_treatment constr
_refine_ls_matrix_type full
_refine_ls_number_parameters 3594
_refine_ls_number_reflns 55711
_refine_ls_number_restraints 12
_refine_ls_restrained_S_all 1.038
_refine_ls_R_factor_all 0.0794
_refine_ls_R_factor_gt 0.0674
_refine_ls_shift/su_max 0.013
_refine_ls_shift/su_mean 0.000
_refine_ls_structure_factor_coef Fsqd
_refine_ls_weighting_details 'w=1/[\s^2^(Fo^2^)+(0.1124P)^2^+130.1946P] where P=(Fo^2^+2Fc^2^)/3'
_refine_ls_weighting_scheme calc
_refine_ls_wR_factor_gt 0.1949
_refine_ls_wR_factor_ref 0.2074
_reflns_Friedel_coverage 0.000
_reflns_number_gt 46658
_reflns_number_total 55711
_reflns_threshold_expression 'I > 2\s(I)'
_cod_data_source_file c4sc01973c2.cif
_cod_data_source_block exp_5778
_cod_depositor_comments 'Adding full bibliography for 1517188--1517192.cif.'
_cod_database_code 1517191
_shelx_space_group_comment
;
The symmetry employed for this shelxl refinement is uniquely defined
by the following loop, which should always be used as a source of
symmetry information in preference to the above space-group names.
They are only intended as comments.
;
_shelxl_version_number 2013-4

loop_
_space_group_symop_operation_xyz
'x, y, z'
'-x+1/2, y+1/2, -z+1/2'
'-x, -y, -z'
'x-1/2, -y-1/2, z-1/2'

loop_
_atom_site_label
_atom_site_type_symbol
_atom_site_fract_x
_atom_site_fract_y
_atom_site_fract_z
_atom_site_U_iso_or_equiv
_atom_site_adp_type
_atom_site_occupancy
_atom_site_site_symmetry_order
_atom_site_calc_flag
_atom_site_refinement_flags_posn
_atom_site_refinement_flags_adp
_atom_site_refinement_flags_occupancy
Ni1 Ni 0.24031(3) 0.33770(2) 0.69562(2) 0.01599(14) Uani 1 1 d . . .
Ni2 Ni 0.36016(3) 0.37958(2) 0.67523(2) 0.01614(14) Uani 1 1 d . . .
Ni3 Ni 0.33323(3) 0.36645(2) 0.75242(2) 0.01471(14) Uani 1 1 d . . .
Ni4 Ni 0.37394(3) 0.29868(2) 0.70772(2) 0.01594(14) Uani 1 1 d . . .
Ni5 Ni 0.79560(3) 0.43584(2) 0.80656(2) 0.01338(13) Uani 1 1 d . . .
Ni6 Ni 0.81175(3) 0.45319(2) 0.72972(2) 0.01401(14) Uani 1 1 d . . .
Ni7 Ni 0.83552(3) 0.37122(2) 0.75802(2) 0.01389(14) Uani 1 1 d . . .
Ni8 Ni 0.93128(3) 0.43798(2) 0.77302(2) 0.01359(14) Uani 1 1 d . . .
Ni9 Ni 1.11014(3) 0.28265(2) 0.59109(2) 0.02024(15) Uani 1 1 d . . .
Ni10 Ni 1.04817(3) 0.20317(2) 0.58070(2) 0.01680(14) Uani 1 1 d . . .
Ni11 Ni 0.96098(3) 0.27606(2) 0.57970(2) 0.01543(14) Uani 1 1 d . . .
Ni12 Ni 1.05404(3) 0.26099(2) 0.52070(2) 0.01891(15) Uani 1 1 d . . .
Ni13 Ni 0.60948(3) 0.12826(2) 0.45797(2) 0.01523(14) Uani 1 1 d . . .
Ni14 Ni 0.70069(3) 0.05682(2) 0.45551(2) 0.01531(14) Uani 1 1 d . . .
Ni15 Ni 0.70367(3) 0.11711(2) 0.39789(2) 0.01466(14) Uani 1 1 d . . .
Ni16 Ni 0.58616(3) 0.06544(2) 0.40275(2) 0.01519(14) Uani 1 1 d . . .
S1 S 0.22430(5) 0.39540(3) 0.63007(3) 0.0196(2) Uani 1 1 d . . .
S2 S 0.93694(5) 0.51135(3) 0.72581(2) 0.01771(19) Uani 1 1 d . . .
S3 S 0.58540(5) 0.38514(3) 0.73701(3) 0.0203(2) Uani 1 1 d . . .
S4 S 0.02443(4) 0.28386(3) 0.70176(2) 0.01683(19) Uani 1 1 d . . .
S5 S 0.61460(4) 0.10041(3) 0.33001(2) 0.01632(19) Uani 1 1 d . . .
S6 S 0.85092(5) 0.17113(3) 0.49725(2) 0.01751(19) Uani 1 1 d . . .
S7 S 1.25520(7) 0.24417(5) 0.60747(4) 0.0427(3) Uani 1 1 d . . .
S8 S 0.44232(5) 0.04506(3) 0.42788(2) 0.0188(2) Uani 1 1 d . . .
O1 O 0.29484(13) 0.31551(8) 0.73499(7) 0.0169(5) Uani 1 1 d . . .
O2 O 0.28675(13) 0.38556(8) 0.70903(7) 0.0161(5) Uani 1 1 d . . .
O3 O 0.40395(12) 0.35417(8) 0.71734(7) 0.0157(5) Uani 1 1 d . . .
O4 O 0.32097(13) 0.32527(8) 0.67001(7) 0.0177(6) Uani 1 1 d . . .
O5 O 0.31636(15) 0.24613(9) 0.69879(8) 0.0245(6) Uani 1 1 d . . .
O6 O 0.19480(13) 0.28521(9) 0.68638(8) 0.0208(6) Uani 1 1 d . . .
O7 O 0.16097(13) 0.35615(9) 0.72398(7) 0.0194(6) Uani 1 1 d . . .
O8 O 0.24482(13) 0.36959(9) 0.78064(7) 0.0221(6) Uani 1 1 d . . .
O9 O 0.29588(14) 0.39769(9) 0.63347(7) 0.0220(6) Uani 1 1 d . . .
O10 O 0.19907(13) 0.36405(9) 0.65169(7) 0.0202(6) Uani 1 1 d . . .
O11 O 0.19498(15) 0.43200(9) 0.64083(9) 0.0272(7) Uani 1 1 d . . .
O12 O 0.20509(16) 0.38770(10) 0.59456(8) 0.0279(7) Uani 1 1 d . . .
O13 O 0.76598(12) 0.41376(7) 0.76003(7) 0.0137(5) Uani 1 1 d . . .
O14 O 0.87480(13) 0.40068(8) 0.79900(7) 0.0146(5) Uani 1 1 d . . .
O15 O 0.84946(13) 0.47005(8) 0.77650(7) 0.0147(5) Uani 1 1 d . . .
O16 O 0.88428(13) 0.41402(8) 0.73319(7) 0.0149(5) Uani 1 1 d . . .
O17 O 0.92246(14) 0.33689(9) 0.76275(8) 0.0215(6) Uani 1 1 d . . .
O18 O 0.85120(14) 0.46238(9) 0.84802(7) 0.0196(6) Uani 1 1 d . . .
O19 O 1.00679(13) 0.40005(8) 0.76263(7) 0.0174(6) Uani 1 1 d . . .
O20 O 0.97516(13) 0.46163(8) 0.81685(7) 0.0168(5) Uani 1 1 d . . .
O21 O 0.88043(14) 0.49395(8) 0.70738(7) 0.0191(6) Uani 1 1 d . . .
O22 O 0.97547(13) 0.48073(8) 0.74319(7) 0.0182(6) Uani 1 1 d . . .
O23 O 0.97859(15) 0.53104(9) 0.70164(8) 0.0252(6) Uani 1 1 d . . .
O24 O 0.91370(14) 0.53909(8) 0.75124(8) 0.0212(6) Uani 1 1 d . . .
O25 O 0.00966(14) 0.31496(8) 0.67718(7) 0.0198(6) Uani 1 1 d . . .
O26 O 0.08099(15) 0.29554(10) 0.72330(8) 0.0251(7) Uani 1 1 d . . .
O27 O -0.03152(15) 0.27711(9) 0.72297(8) 0.0247(6) Uani 1 1 d . . .
O28 O 0.04153(17) 0.24914(10) 0.68292(8) 0.0304(7) Uani 1 1 d . . .
O29 O 0.98557(13) 0.23156(8) 0.54779(7) 0.0163(5) Uani 1 1 d . . .
O30 O 1.03524(13) 0.25198(8) 0.60921(7) 0.0181(6) Uani 1 1 d . . .
O31 O 1.04006(13) 0.30142(8) 0.55772(7) 0.0190(6) Uani 1 1 d . . .
O32 O 1.11428(13) 0.23892(9) 0.55807(7) 0.0203(6) Uani 1 1 d . . .
O33 O 1.13489(17) 0.29585(11) 0.50496(9) 0.0355(8) Uani 1 1 d . . .
O34 O 0.94787(14) 0.32238(9) 0.61424(7) 0.0203(6) Uani 1 1 d . . .
O35 O 1.09815(15) 0.32559(9) 0.62574(8) 0.0237(6) Uani 1 1 d . . .
O36 O 1.18610(15) 0.31572(10) 0.56956(8) 0.0301(7) Uani 1 1 d . . .
O37 O 1.1829(9) 0.2108(6) 0.6241(5) 0.0387(7) Uani 0.2 1 d . . P
O38 O 1.1861(2) 0.25532(14) 0.62180(12) 0.0387(7) Uani 0.8 1 d . . P
O39 O 1.24636(18) 0.22155(12) 0.57661(10) 0.0387(7) Uani 1 1 d . . .
O40 O 1.29285(17) 0.27930(12) 0.60024(10) 0.0386(9) Uani 1 1 d . . .
O41 O 1.2893(2) 0.22114(14) 0.63382(11) 0.0485(10) Uani 1 1 d . . .
O42 O 0.70624(13) 0.11560(8) 0.45030(7) 0.0154(5) Uani 1 1 d . . .
O43 O 0.60160(13) 0.06894(8) 0.45433(7) 0.0163(5) Uani 1 1 d . . .
O44 O 0.60427(13) 0.12200(8) 0.40672(7) 0.0164(5) Uani 1 1 d . . .
O45 O 0.68407(13) 0.06081(8) 0.40429(7) 0.0160(5) Uani 1 1 d . . .
O46 O 0.67391(17) -0.00253(9) 0.45219(8) 0.0275(7) Uani 1 1 d . . .
O47 O 0.50348(14) 0.13318(9) 0.46098(8) 0.0239(6) Uani 1 1 d . . .
O48 O 0.58035(15) 0.00624(9) 0.39759(8) 0.0238(6) Uani 1 1 d . . .
O49 O 0.68062(13) 0.10826(9) 0.34415(7) 0.0185(6) Uani 1 1 d . . .
O50 O 0.57360(14) 0.13508(9) 0.33090(7) 0.0204(6) Uani 1 1 d . . .
O51 O 0.58216(13) 0.06960(9) 0.34955(7) 0.0185(6) Uani 1 1 d . . .
O52 O 0.62048(14) 0.08753(9) 0.29460(7) 0.0201(6) Uani 1 1 d . . .
O53 O 0.48403(14) 0.06682(9) 0.40389(7) 0.0197(6) Uani 1 1 d . . .
O54 O 0.46143(15) 0.00444(9) 0.42763(8) 0.0258(7) Uani 1 1 d . . .
O55 O 0.45245(16) 0.06054(10) 0.46242(8) 0.0273(7) Uani 1 1 d . . .
O56 O 0.37400(14) 0.04926(9) 0.41687(7) 0.0220(6) Uani 1 1 d . . .
O57 O 0.87612(17) 0.18545(12) 0.46446(9) 0.0360(8) Uani 1 1 d . . .
O58 O 0.88306(18) 0.13405(11) 0.50724(11) 0.0252(8) Uani 0.8 1 d . . P
O59 O 0.9052(11) 0.1734(7) 0.5184(6) 0.053(6) Uani 0.2 1 d . . P
O60 O 0.86535(17) 0.19903(10) 0.52414(9) 0.0186(7) Uani 0.8 1 d . . P
O61 O 0.7971(10) 0.1979(7) 0.5129(7) 0.055(6) Uani 0.2 1 d . . P
O62 O 0.78046(17) 0.16418(11) 0.49420(9) 0.0197(7) Uani 0.8 1 d . . P
O63 O 0.8213(12) 0.1378(6) 0.4882(5) 0.047(5) Uani 0.2 1 d . . P
O64 O 0.6485(4) 0.3733(2) 0.7489(2) 0.0370(17) Uani 0.5 1 d . . P
O65 O 0.6299(2) 0.40151(15) 0.76152(13) 0.0139(10) Uani 0.5 1 d . . P
O66 O 0.5594(4) 0.4102(2) 0.7689(2) 0.0441(19) Uani 0.5 1 d . . P
O67 O 0.5185(2) 0.38659(15) 0.74552(13) 0.0113(10) Uani 0.5 1 d . . P
O68 O 0.5378(4) 0.3552(2) 0.7335(2) 0.0404(18) Uani 0.5 1 d . . P
O69 O 0.6042(3) 0.34264(15) 0.73177(15) 0.0179(11) Uani 0.5 1 d . . P
O70 O 0.59190(19) 0.40692(13) 0.70486(10) 0.0464(10) Uani 1 1 d . . .
O71 O 0.3937(3) 0.69100(18) 0.78418(19) 0.091(2) Uani 1 1 d . . .
O72 O 0.2964(9) 0.6898(5) 0.7316(6) 0.149(9) Uani 0.5 1 d . . P
O73 O 0.2960(3) 0.64266(19) 0.8003(2) 0.101(2) Uani 1 1 d . . .
O74 O 0.7307(2) 0.93595(12) 0.48012(10) 0.0462(10) Uani 1 1 d . . .
O76 O 0.7022(3) 0.69769(18) 0.77447(15) 0.0804(17) Uani 1 1 d . . .
O77 O 0.7039(8) 0.7391(3) 0.7625(2) 0.201(7) Uani 1 1 d . . .
O78 O 0.3114(4) 0.5984(3) 0.6967(3) 0.137(4) Uani 1 1 d . . .
O79 O 0.5654(6) 0.6976(3) 0.7715(3) 0.140(4) Uani 1 1 d . . .
O80 O 0.4697(3) 0.74552(16) 0.67958(15) 0.0688(14) Uani 1 1 d . . .
O81 O 0.5289(6) 0.7646(4) 0.6700(5) 0.238(9) Uani 1 1 d . . .
O82 O 0.5300(6) 0.6874(3) 0.5902(3) 0.183(6) Uani 1 1 d . . .
O83 O 0.4453(2) 0.94686(11) 0.37838(9) 0.0392(9) Uani 1 1 d . . .
O84 O 0.5907(12) 0.6239(6) 0.5779(8) 0.384(17) Uani 1 1 d . . .
O85 O 0.6279(4) 0.7179(5) 0.4548(2) 0.211(8) Uani 1 1 d . . .
O86 O 0.5437(3) 0.8391(2) 0.41781(18) 0.0897(19) Uani 1 1 d . . .
O87 O 0.5978(7) 0.8248(4) 0.4011(5) 0.263(10) Uani 1 1 d . . .
O88 O 0.81455(19) 0.52374(10) 0.65346(9) 0.0358(8) Uani 1 1 d . . .
O89 O 0.6665(4) 0.9159(3) 0.3678(2) 0.124(3) Uani 1 1 d . . .
O90 O 0.9164(2) 0.58504(14) 0.57978(12) 0.0564(11) Uani 1 1 d . . .
O91 O 0.7659(11) 0.5742(5) 0.5067(4) 0.286(10) Uani 1 1 d . . .
O92 O 0.7280(14) 0.5027(9) 0.5323(8) 0.402(15) Uiso 1 1 d . . .
O93 O 0.4871(14) 0.5488(10) 0.5159(8) 0.231(15) Uani 0.5 1 d . . P
O94 O 0.9075(5) 0.4493(2) 0.56135(15) 0.109(3) Uani 1 1 d . . .
O95 O 0.8687(9) 0.5246(5) 0.4461(7) 0.153(9) Uani 0.5 1 d . . P
O96 O 0.8391(7) 0.5673(4) 0.4557(3) 0.095(5) Uani 0.5 1 d . . P
O97 O 0.9877(2) 0.39527(11) 0.59263(11) 0.0472(10) Uani 1 1 d . . .
O98 O 0.9232(11) 0.6152(7) 0.4571(8) 0.117(11) Uani 0.4 1 d . . P
O99 O 0.9485(5) 0.6138(4) 0.4669(2) 0.047(3) Uani 0.6 1 d . . P
O100 O 0.8792(3) 0.42068(16) 0.44966(17) 0.0795(17) Uani 1 1 d . . .
O101 O 0.83080(16) 0.56873(10) 0.28960(9) 0.0291(7) Uani 1 1 d . . .
O102 O 0.9851(2) 0.49448(11) 0.36018(11) 0.0483(10) Uani 1 1 d . . .
O103 O 0.7841(7) 0.4431(3) 0.3343(4) 0.207(7) Uani 1 1 d . . .
O104 O 0.8122(5) 0.4698(3) 0.2111(3) 0.144(4) Uani 1 1 d . . .
O105 O 0.7880(9) 0.4898(3) 0.1397(3) 0.090(5) Uani 0.5 1 d . . P
O106 O 0.8099(6) 0.5016(4) 0.1626(6) 0.106(6) Uani 0.5 1 d . . P
O107 O 0.9247(3) 0.36203(16) 0.24437(15) 0.0690(14) Uani 1 1 d . . .
O108 O 0.7102(3) 0.42542(17) 0.2359(2) 0.100(2) Uani 1 1 d . . .
O109 O 0.7278(2) 0.23271(14) 0.28157(12) 0.0360(10) Uani 0.8 1 d . . P
O110 O 0.5641(14) 0.4853(6) 0.5340(7) 0.195(12) Uani 0.5 1 d . . P
O111 O 0.515(2) 0.4853(4) 0.6271(7) 0.28(2) Uani 0.5 1 d . . P
O112 O 0.4902(8) 0.4688(5) 0.5915(6) 0.119(6) Uani 0.5 1 d . . P
O113 O 0.4227(8) 0.5639(7) 0.5858(6) 0.311(12) Uani 1 1 d . . .
O114 O 0.10827(16) 0.47857(11) 0.75563(9) 0.0337(8) Uani 1 1 d . . .
O115 O 0.0035(2) 0.60877(13) 0.63072(12) 0.0520(11) Uani 1 1 d . . .
O116 O 0.00486(15) 0.39203(9) 0.69510(8) 0.0241(6) Uani 1 1 d . . .
O117 O 0.05887(16) 0.43234(9) 0.64210(8) 0.0271(7) Uani 1 1 d . . .
O118 O 0.0978(11) 0.5476(6) 0.6098(7) 0.057(6) Uani 0.3 1 d . . P
O119 O 0.1044(6) 0.5633(3) 0.6193(3) 0.066(3) Uani 0.7 1 d . . P
O120 O 0.0029(18) 0.4907(5) 0.5198(7) 0.26(2) Uani 0.5 1 d . . P
O121 O 0.0070(3) 0.42695(19) 0.47724(16) 0.0834(18) Uani 1 1 d . . .
O122 O 0.1818(5) 0.5520(3) 0.4895(4) 0.161(4) Uani 1 1 d . . .
O123 O 0.2194(5) 0.5081(3) 0.6214(4) 0.197(7) Uani 1 1 d . . .
O124 O 0.3128(5) 0.5138(4) 0.5796(5) 0.241(9) Uani 1 1 d . . .
O125 O 0.3652(4) 0.4409(2) 0.5866(2) 0.121(3) Uani 1 1 d . . .
O126 O 0.2937(16) 0.3888(9) 0.5394(5) 0.190(13) Uani 0.5 1 d . . P
O127 O 0.3496(9) 0.3888(9) 0.5274(4) 0.155(10) Uani 0.5 1 d . . P
O128 O 0.0999(3) 0.48903(14) 0.39752(12) 0.0573(12) Uani 1 1 d . . .
O129 O 0.2399(3) 0.1455(2) 0.6310(2) 0.094(2) Uani 1 1 d . . .
O130 O 0.2214(3) 0.3078(2) 0.45427(17) 0.0859(18) Uani 1 1 d . . .
O131 O 0.2046(4) 0.3836(2) 0.4349(2) 0.101(2) Uani 1 1 d . . .
O132 O 0.3287(12) 0.3292(5) 0.5032(4) 0.140(8) Uani 0.5 1 d . . P
O133 O 0.3092(6) 0.4882(3) 0.3738(5) 0.266(11) Uani 1 1 d . . .
O134 O 0.4648(13) 0.3922(8) 0.4935(5) 0.174(10) Uani 0.5 1 d . . P
O135 O 0.3239(10) 0.2698(5) 0.4812(4) 0.253(8) Uani 1 1 d . . .
O136 O 0.3177(3) 0.2003(2) 0.51565(18) 0.096(2) Uani 1 1 d . . .
O137 O 0.5301(7) 0.3258(5) 0.4868(4) 0.238(8) Uani 1 1 d . . .
O138 O 0.5025(11) 0.4319(7) 0.3561(6) 0.152(8) Uiso 0.5 1 d . . P
O139 O 0.5286(12) 0.2416(7) 0.5226(6) 0.056(6) Uiso 0.2 1 d . . P
O140 O 0.4984(4) 0.2661(5) 0.5346(2) 0.153(6) Uani 0.8 1 d . . P
O141 O 0.3731(10) 0.4238(8) 0.3514(7) 0.192(13) Uani 0.5 1 d . . P
O142 O 0.4581(9) 0.1820(5) 0.5155(4) 0.086(5) Uani 0.5 1 d . . P
O143 O 0.4424(7) 0.1606(4) 0.5166(4) 0.069(4) Uani 0.5 1 d . . P
O144 O 0.4104(16) 0.0984(9) 0.5553(8) 0.216(12) Uiso 0.5 1 d . . P
O145 O 0.4422(3) 0.08320(19) 0.5895(2) 0.0334(16) Uani 0.5 1 d . . P
O146 O 0.3952(4) 0.2468(3) 0.4242(3) 0.122(3) Uani 1 1 d . . .
O147 O 0.3253(4) 0.3596(4) 0.3208(3) 0.171(5) Uani 1 1 d . . .
O148 O 0.3312(10) 0.3033(8) 0.3635(6) 0.172(10) Uani 0.5 1 d . . P
O149 O 0.2743(5) 0.2723(4) 0.3986(3) 0.175(6) Uani 1 1 d . . .
O150 O 0.2993(2) 0.15936(16) 0.45311(12) 0.0568(12) Uani 1 1 d . . .
O151 O 0.2466(3) 0.35724(15) 0.26561(14) 0.0639(13) Uani 1 1 d . . .
O152 O 0.27304(19) 0.08108(14) 0.45432(10) 0.0456(10) Uani 1 1 d . . .
O153 O 0.41633(18) 0.16927(12) 0.41511(10) 0.0396(9) Uani 1 1 d . . .
O154 O 0.3625(7) 0.3545(3) 0.2301(4) 0.208(7) Uani 1 1 d . . .
O155 O 0.45021(15) 0.12630(9) 0.35898(8) 0.0237(6) Uani 1 1 d . . .
O156 O 0.59901(18) 0.20015(10) 0.29230(8) 0.0331(8) Uani 1 1 d . . .
O157 O 0.5277(6) 0.3159(3) 0.2741(3) 0.158(4) Uani 1 1 d . . .
O158 O 1.12081(16) 0.18723(10) 0.61891(9) 0.0297(7) Uani 1 1 d . . .
O159 O 0.98099(18) 0.53863(9) 0.81163(8) 0.0301(7) Uani 1 1 d . . .
O160 O 0.99445(19) 0.60920(11) 0.70208(11) 0.0417(9) Uani 1 1 d . . .
O161 O 0.7011(8) 0.2590(5) 0.2698(4) 0.031(4) Uani 0.2 1 d . U P
O162 O 0.4339(5) 0.6227(3) 0.6754(3) 0.146(4) Uani 1 1 d . . .
O163 O 0.4322(3) 0.68861(18) 0.63482(14) 0.0758(17) Uani 1 1 d . . .
O164 O 0.8800(2) 0.61709(12) 0.74231(11) 0.0474(10) Uani 1 1 d . . .
O165 O 0.5536(3) 0.9686(2) 0.47204(15) 0.0398(13) Uani 0.7 1 d . U P
O166 O 0.1891(3) 0.67512(16) 0.76682(16) 0.0722(15) Uani 1 1 d . . .
O167 O 0.0943(3) 0.58173(18) 0.80596(17) 0.089(2) Uani 1 1 d . . .
O168 O 0.6223(7) 0.7241(4) 0.7683(4) 0.197(6) Uani 1 1 d . . .
N1 N 0.42249(16) 0.27191(10) 0.74738(9) 0.0184(7) Uani 1 1 d . . .
N2 N 0.50051(16) 0.24856(10) 0.78057(9) 0.0180(7) Uani 1 1 d . . .
N3 N 0.72684(16) 0.28280(10) 0.80322(9) 0.0166(7) Uani 1 1 d . . .
N4 N 0.79025(16) 0.32950(10) 0.78600(9) 0.0166(7) Uani 1 1 d . . .
N5 N 0.38002(16) 0.34386(9) 0.79510(8) 0.0156(6) Uani 1 1 d . . .
N6 N 0.45457(16) 0.32476(9) 0.83234(8) 0.0153(6) Uani 1 1 d . . .
N7 N 0.68288(16) 0.35379(10) 0.85632(8) 0.0154(6) Uani 1 1 d . . .
N8 N 0.75029(16) 0.39756(10) 0.83722(8) 0.0152(6) Uani 1 1 d . . .
N9 N 0.35718(16) 0.42184(10) 0.76667(8) 0.0168(7) Uani 1 1 d . . .
N10 N 0.40324(17) 0.47179(10) 0.79115(9) 0.0197(7) Uani 1 1 d . . .
N11 N 0.62685(17) 0.50345(10) 0.82318(9) 0.0205(7) Uani 1 1 d . . .
N12 N 0.72107(16) 0.47549(10) 0.81361(8) 0.0163(6) Uani 1 1 d . . .
N13 N 0.38538(17) 0.43588(10) 0.68314(9) 0.0182(7) Uani 1 1 d . . .
N14 N 0.42731(17) 0.48870(11) 0.70461(10) 0.0224(7) Uani 1 1 d . . .
N15 N 0.64798(17) 0.52487(10) 0.73608(10) 0.0224(7) Uani 1 1 d . . .
N16 N 0.74149(17) 0.49475(10) 0.73084(8) 0.0170(7) Uani 1 1 d . . .
N17 N 0.43028(17) 0.37088(11) 0.63951(9) 0.0204(7) Uani 1 1 d . . .
N18 N 0.51778(17) 0.37460(12) 0.60855(9) 0.0236(8) Uani 1 1 d . . .
N19 N 0.73910(17) 0.41727(11) 0.63319(9) 0.0204(7) Uani 1 1 d . . .
N20 N 0.78796(17) 0.43595(10) 0.68069(9) 0.0185(7) Uani 1 1 d . . .
N21 N 0.44496(16) 0.28327(10) 0.67427(9) 0.0189(7) Uani 1 1 d . . .
N22 N 0.53355(16) 0.28336(11) 0.64410(9) 0.0200(7) Uani 1 1 d . . .
N23 N 0.75572(16) 0.32620(10) 0.66639(9) 0.0169(7) Uani 1 1 d . . .
N24 N 0.80728(16) 0.34701(10) 0.71236(9) 0.0163(6) Uani 1 1 d . . .
N25 N 0.80111(16) 0.10648(10) 0.38820(8) 0.0162(6) Uani 1 1 d . . .
N26 N 0.90811(16) 0.10237(9) 0.39036(8) 0.0156(6) Uani 1 1 d . . .
N27 N 1.07956(17) 0.16761(11) 0.45508(9) 0.0202(7) Uani 1 1 d . . .
N28 N 1.07869(17) 0.21831(12) 0.48847(9) 0.0223(7) Uani 1 1 d . . .
N29 N 0.79783(17) 0.04262(10) 0.44947(9) 0.0190(7) Uani 1 1 d . . .
N30 N 0.90511(17) 0.03666(10) 0.45357(8) 0.0170(7) Uani 1 1 d . . .
N31 N 1.07280(17) 0.10203(11) 0.52130(9) 0.0216(7) Uani 1 1 d . . .
N32 N 1.07148(17) 0.15516(11) 0.55192(10) 0.0231(8) Uani 1 1 d . . .
N33 N 0.70890(16) 0.05365(10) 0.50774(8) 0.0164(6) Uani 1 1 d . . .
N34 N 0.72950(16) 0.06748(10) 0.56157(8) 0.0155(6) Uani 1 1 d . . .
N35 N 0.89390(16) 0.14148(10) 0.62293(8) 0.0162(6) Uani 1 1 d . . .
N36 N 0.98184(16) 0.17241(10) 0.60778(9) 0.0168(7) Uani 1 1 d . . .
N37 N 0.61171(16) 0.13039(10) 0.51009(8) 0.0173(7) Uani 1 1 d . . .
N38 N 0.62607(16) 0.15007(10) 0.56293(8) 0.0170(7) Uani 1 1 d . . .
N39 N 0.79687(16) 0.22193(10) 0.62088(8) 0.0161(6) Uani 1 1 d . . .
N40 N 0.88922(16) 0.24824(10) 0.60566(8) 0.0163(6) Uani 1 1 d . . .
N41 N 0.61643(16) 0.18738(10) 0.45309(8) 0.0170(7) Uani 1 1 d . . .
N42 N 0.65550(16) 0.24530(10) 0.44636(9) 0.0171(7) Uani 1 1 d . . .
N43 N 0.82847(16) 0.31656(10) 0.50378(9) 0.0170(7) Uani 1 1 d . . .
N44 N 0.89429(16) 0.30319(10) 0.54718(9) 0.0180(7) Uani 1 1 d . . .
N45 N 0.71538(16) 0.17417(10) 0.38887(8) 0.0165(7) Uani 1 1 d . . .
N46 N 0.75998(16) 0.23051(10) 0.38069(8) 0.0169(7) Uani 1 1 d . . .
N47 N 0.93598(17) 0.29914(10) 0.43773(9) 0.0190(7) Uani 1 1 d . . .
N48 N 0.99625(17) 0.28693(11) 0.48335(9) 0.0216(7) Uani 1 1 d . . .
C1 C 0.4863(2) 0.26930(12) 0.75242(11) 0.0193(8) Uani 1 1 d . . .
H1 H 0.5178 0.2805 0.7382 0.023 Uiso 1 1 calc R U .
C2 C 0.3951(2) 0.25215(13) 0.77353(11) 0.0233(9) Uani 1 1 d . . .
H2 H 0.3497 0.2492 0.7767 0.028 Uiso 1 1 calc R U .
C3 C 0.4424(2) 0.23741(13) 0.79416(12) 0.0242(9) Uani 1 1 d . . .
H3 H 0.4367 0.2224 0.8140 0.029 Uiso 1 1 calc R U .
C4 C 0.5642(2) 0.23907(12) 0.79342(10) 0.0179(8) Uani 1 1 d . . .
C5 C 0.5735(2) 0.20430(12) 0.80966(11) 0.0205(8) Uani 1 1 d . . .
H5 H 0.5385 0.1867 0.8112 0.025 Uiso 1 1 calc R U .
C6 C 0.6342(2) 0.19521(12) 0.82369(11) 0.0221(8) Uani 1 1 d . . .
C7 C 0.6850(2) 0.22120(12) 0.82060(11) 0.0208(8) Uani 1 1 d . . .
H7 H 0.7269 0.2151 0.8296 0.025 Uiso 1 1 calc R U .
C8 C 0.6748(2) 0.25586(11) 0.80447(10) 0.0171(8) Uani 1 1 d . . .
C9 C 0.61397(19) 0.26565(11) 0.79053(10) 0.0165(8) Uani 1 1 d . . .
H9 H 0.6069 0.2895 0.7795 0.020 Uiso 1 1 calc R U .
C10 C 0.6452(2) 0.15791(13) 0.84190(13) 0.0277(10) Uani 1 1 d . . .
H10A H 0.6913 0.1509 0.8410 0.042 Uiso 1 1 calc R U .
H10B H 0.6187 0.1379 0.8310 0.042 Uiso 1 1 calc R U .
H10C H 0.6327 0.1606 0.8656 0.042 Uiso 1 1 calc R U .
C11 C 0.73494(19) 0.31100(11) 0.78015(10) 0.0171(8) Uani 1 1 d . . .
H11 H 0.7049 0.3167 0.7622 0.020 Uiso 1 1 calc R U .
C12 C 0.8185(2) 0.31251(12) 0.81423(11) 0.0208(8) Uani 1 1 d . . .
H12 H 0.8587 0.3200 0.8245 0.025 Uiso 1 1 calc R U .
C13 C 0.7809(2) 0.28365(12) 0.82508(11) 0.0209(8) Uani 1 1 d . . .
H13 H 0.7895 0.2672 0.8438 0.025 Uiso 1 1 calc R U .
C14 C 0.44281(19) 0.34114(11) 0.80143(10) 0.0151(7) Uani 1 1 d . . .
H14 H 0.4756 0.3494 0.7865 0.018 Uiso 1 1 calc R U .
C15 C 0.34964(19) 0.32871(12) 0.82300(10) 0.0174(8) Uani 1 1 d . . .
H15 H 0.3039 0.3270 0.8256 0.021 Uiso 1 1 calc R U .
C16 C 0.39486(19) 0.31673(12) 0.84611(10) 0.0174(8) Uani 1 1 d . . .
H16 H 0.3871 0.3052 0.8674 0.021 Uiso 1 1 calc R U .
C17 C 0.51667(19) 0.31536(11) 0.84738(10) 0.0159(7) Uani 1 1 d . . .
C18 C 0.56904(19) 0.33967(11) 0.84346(10) 0.0153(7) Uani 1 1 d . . .
H18 H 0.5649 0.3626 0.8308 0.018 Uiso 1 1 calc R U .
C19 C 0.62832(18) 0.32909(11) 0.85890(10) 0.0153(7) Uani 1 1 d . . .
C20 C 0.6345(2) 0.29561(12) 0.87745(10) 0.0176(8) Uani 1 1 d . . .
H20 H 0.6755 0.2888 0.8873 0.021 Uiso 1 1 calc R U .
C21 C 0.5811(2) 0.27186(12) 0.88175(10) 0.0184(8) Uani 1 1 d . . .
C22 C 0.52150(19) 0.28193(11) 0.86652(10) 0.0170(8) Uani 1 1 d . . .
H22 H 0.4844 0.2661 0.8692 0.020 Uiso 1 1 calc R U .
C23 C 0.5880(2) 0.23549(13) 0.90206(11) 0.0228(9) Uani 1 1 d . . .
H23A H 0.5847 0.2413 0.9263 0.034 Uiso 1 1 calc R U .
H23B H 0.6304 0.2239 0.8978 0.034 Uiso 1 1 calc R U .
H23C H 0.5534 0.2177 0.8952 0.034 Uiso 1 1 calc R U .
C24 C 0.69591(19) 0.37865(11) 0.83083(10) 0.0154(7) Uani 1 1 d . . .
H24 H 0.6693 0.3820 0.8110 0.018 Uiso 1 1 calc R U .
C25 C 0.73307(19) 0.35754(12) 0.88036(10) 0.0195(8) Uani 1 1 d . . .
H25 H 0.7379 0.3439 0.9011 0.023 Uiso 1 1 calc R U .
C26 C 0.7738(2) 0.38465(12) 0.86831(10) 0.0179(8) Uani 1 1 d . . .
H26 H 0.8124 0.3934 0.8795 0.022 Uiso 1 1 calc R U .
C27 C 0.4112(2) 0.43550(12) 0.77981(10) 0.0174(8) Uani 1 1 d . . .
H27 H 0.4510 0.4218 0.7813 0.021 Uiso 1 1 calc R U .
C28 C 0.3118(2) 0.45098(13) 0.76895(12) 0.0240(9) Uani 1 1 d . . .
H28 H 0.2678 0.4495 0.7611 0.029 Uiso 1 1 calc R U .
C29 C 0.3392(2) 0.48167(12) 0.78390(12) 0.0225(9) Uani 1 1 d . . .
H29 H 0.3188 0.5054 0.7885 0.027 Uiso 1 1 calc R U .
C30 C 0.4492(2) 0.49346(12) 0.81132(11) 0.0197(8) Uani 1 1 d . . .
C31 C 0.5149(2) 0.48743(12) 0.80703(11) 0.0207(8) Uani 1 1 d . . .
H31 H 0.5300 0.4696 0.7909 0.025 Uiso 1 1 calc R U .
C32 C 0.5582(2) 0.50856(12) 0.82726(11) 0.0192(8) Uani 1 1 d . . .
C33 C 0.5362(2) 0.53519(13) 0.85075(11) 0.0228(9) Uani 1 1 d . . .
H33 H 0.5667 0.5493 0.8642 0.027 Uiso 1 1 calc R U .
C34 C 0.4697(2) 0.54111(12) 0.85455(12) 0.0237(9) Uani 1 1 d . . .
C35 C 0.4261(2) 0.51976(13) 0.83478(11) 0.0232(9) Uani 1 1 d . . .
H35 H 0.3806 0.5231 0.8373 0.028 Uiso 1 1 calc R U .
C36 C 0.4460(2) 0.57057(14) 0.87923(13) 0.0308(10) Uani 1 1 d . . .
H36A H 0.4488 0.5960 0.8690 0.046 Uiso 1 1 calc R U .
H36B H 0.4731 0.5697 0.9000 0.046 Uiso 1 1 calc R U .
H36C H 0.4007 0.5651 0.8848 0.046 Uiso 1 1 calc R U .
C37 C 0.6578(2) 0.47257(12) 0.80979(11) 0.0192(8) Uani 1 1 d . . .
H37 H 0.6361 0.4517 0.7991 0.023 Uiso 1 1 calc R U .
C38 C 0.6748(2) 0.52717(12) 0.83606(12) 0.0233(9) Uani 1 1 d . . .
H38 H 0.6688 0.5511 0.8469 0.028 Uiso 1 1 calc R U .
C39 C 0.7318(2) 0.50966(12) 0.83022(11) 0.0209(8) Uani 1 1 d . . .
H39 H 0.7734 0.5194 0.8366 0.025 Uiso 1 1 calc R U .
C40 C 0.4350(2) 0.45048(12) 0.69997(11) 0.0199(8) Uani 1 1 d . . .
H40 H 0.4716 0.4362 0.7079 0.024 Uiso 1 1 calc R U .
C41 C 0.3433(2) 0.46614(14) 0.67648(13) 0.0276(10) Uani 1 1 d . . .
H41 H 0.3027 0.4641 0.6647 0.033 Uiso 1 1 calc R U .
C42 C 0.3684(2) 0.49890(13) 0.68922(13) 0.0266(9) Uani 1 1 d . . .
H42 H 0.3497 0.5237 0.6879 0.032 Uiso 1 1 calc R U .
C43 C 0.4713(2) 0.51371(12) 0.72234(11) 0.0219(8) Uani 1 1 d . . .
C44 C 0.5378(2) 0.50643(13) 0.72073(12) 0.0237(9) Uani 1 1 d . . .
H44 H 0.5540 0.4853 0.7084 0.028 Uiso 1 1 calc R U .
C45 C 0.5795(2) 0.53144(13) 0.73795(11) 0.0227(9) Uani 1 1 d . . .
C46 C 0.5565(2) 0.56280(13) 0.75548(12) 0.0245(9) Uani 1 1 d . . .
H46 H 0.5861 0.5795 0.7669 0.029 Uiso 1 1 calc R U .
C47 C 0.4896(2) 0.56994(13) 0.75640(12) 0.0266(9) Uani 1 1 d . . .
C48 C 0.4472(2) 0.54493(13) 0.73982(12) 0.0254(9) Uani 1 1 d . . .
H48 H 0.4016 0.5492 0.7404 0.030 Uiso 1 1 calc R U .
C49 C 0.4647(2) 0.60362(14) 0.77538(14) 0.0322(11) Uani 1 1 d . . .
H49A H 0.4225 0.6114 0.7657 0.048 Uiso 1 1 calc R U .
H49B H 0.4956 0.6248 0.7736 0.048 Uiso 1 1 calc R U .
H49C H 0.4598 0.5968 0.7993 0.048 Uiso 1 1 calc R U .
C50 C 0.6780(2) 0.49082(12) 0.73095(11) 0.0201(8) Uani 1 1 d . . .
H50 H 0.6558 0.4672 0.7279 0.024 Uiso 1 1 calc R U .
C51 C 0.7535(2) 0.53287(12) 0.73647(11) 0.0219(8) Uani 1 1 d . . .
H51 H 0.7955 0.5441 0.7381 0.026 Uiso 1 1 calc R U .
C52 C 0.6963(2) 0.55212(13) 0.73940(12) 0.0242(9) Uani 1 1 d . . .
H52 H 0.6908 0.5787 0.7430 0.029 Uiso 1 1 calc R U .
C53 C 0.4888(2) 0.38506(13) 0.63777(11) 0.0222(9) Uani 1 1 d . . .
H53 H 0.5087 0.4007 0.6548 0.027 Uiso 1 1 calc R U .
C54 C 0.4201(2) 0.35007(14) 0.60998(11) 0.0251(9) Uani 1 1 d . . .
C55 C 0.4733(2) 0.35240(15) 0.59063(11) 0.0270(10) Uani 1 1 d . . .
C56 C 0.5804(2) 0.38602(14) 0.59740(11) 0.0256(9) Uani 1 1 d . . .
C57 C 0.6285(2) 0.39553(13) 0.62103(11) 0.0230(9) Uani 1 1 d . . .
H57 H 0.6206 0.3941 0.6446 0.028 Uiso 1 1 calc R U .
C58 C 0.6885(2) 0.40725(13) 0.60948(11) 0.0226(9) Uani 1 1 d . . .
C59 C 0.7011(2) 0.40844(16) 0.57488(11) 0.0285(10) Uani 1 1 d . . .
H59 H 0.7425 0.4165 0.5674 0.034 Uiso 1 1 calc R U .
C60 C 0.6527(2) 0.39774(17) 0.55133(11) 0.0329(11) Uani 1 1 d . . .
C61 C 0.5923(2) 0.38705(16) 0.56276(11) 0.0317(11) Uani 1 1 d . . .
H61 H 0.5588 0.3804 0.5469 0.038 Uiso 1 1 calc R U .
C62 C 0.6657(3) 0.3985(2) 0.51369(13) 0.0489(17) Uani 1 1 d . . .
H62A H 0.6564 0.3733 0.5039 0.073 Uiso 1 1 calc R U .
H62B H 0.7114 0.4051 0.5102 0.073 Uiso 1 1 calc R U .
H62C H 0.6377 0.4177 0.5026 0.073 Uiso 1 1 calc R U .
C63 C 0.7319(2) 0.42746(13) 0.66619(11) 0.0218(8) Uani 1 1 d . . .
H63 H 0.6914 0.4283 0.6773 0.026 Uiso 1 1 calc R U .
C64 C 0.8045(2) 0.42012(13) 0.62659(11) 0.0231(9) Uani 1 1 d . . .
C65 C 0.8338(2) 0.43127(13) 0.65594(11) 0.0230(9) Uani 1 1 d . . .
H65 H 0.8792 0.4353 0.6591 0.028 Uiso 1 1 calc R U .
C66 C 0.50295(19) 0.29881(12) 0.67109(10) 0.0181(8) Uani 1 1 d . . .
H66 H 0.5208 0.3180 0.6856 0.022 Uiso 1 1 calc R U .
C67 C 0.4375(2) 0.25746(13) 0.64822(11) 0.0228(9) Uani 1 1 d . . .
H67 H 0.3999 0.2422 0.6441 0.027 Uiso 1 1 calc R U .
C68 C 0.4915(2) 0.25694(14) 0.62927(12) 0.0258(9) Uani 1 1 d . . .
H68 H 0.4990 0.2417 0.6098 0.031 Uiso 1 1 calc R U .
C69 C 0.5963(2) 0.29303(13) 0.63251(11) 0.0219(9) Uani 1 1 d . . .
C70 C 0.6439(2) 0.30523(12) 0.65581(10) 0.0185(8) Uani 1 1 d . . .
H70 H 0.6349 0.3074 0.6793 0.022 Uiso 1 1 calc R U .
C71 C 0.7049(2) 0.31409(12) 0.64362(11) 0.0197(8) Uani 1 1 d . . .
C72 C 0.7186(2) 0.31094(14) 0.60931(11) 0.0235(9) Uani 1 1 d . . .
H72 H 0.7604 0.3176 0.6014 0.028 Uiso 1 1 calc R U .
C73 C 0.6703(2) 0.29800(16) 0.58671(11) 0.0281(10) Uani 1 1 d . . .
C74 C 0.6093(2) 0.28920(16) 0.59854(11) 0.0281(10) Uani 1 1 d . . .
H74 H 0.5762 0.2805 0.5832 0.034 Uiso 1 1 calc R U .
C75 C 0.6853(2) 0.2937(2) 0.54961(12) 0.0398(14) Uani 1 1 d . . .
H75A H 0.6899 0.2665 0.5441 0.060 Uiso 1 1 calc R U .
H75B H 0.7259 0.3070 0.5448 0.060 Uiso 1 1 calc R U .
H75C H 0.6497 0.3047 0.5358 0.060 Uiso 1 1 calc R U .
C76 C 0.74960(19) 0.34095(12) 0.69827(10) 0.0173(8) Uani 1 1 d . . .
H76 H 0.7094 0.3461 0.7087 0.021 Uiso 1 1 calc R U .
C77 C 0.8521(2) 0.33611(12) 0.68885(11) 0.0209(8) Uani 1 1 d . . .
H77 H 0.8979 0.3374 0.6922 0.025 Uiso 1 1 calc R U .
C78 C 0.8217(2) 0.32335(12) 0.66038(11) 0.0199(8) Uani 1 1 d . . .
H78 H 0.8414 0.3143 0.6404 0.024 Uiso 1 1 calc R U .
C79 C 0.85404(19) 0.11533(11) 0.40586(10) 0.0154(7) Uani 1 1 d . . .
H79 H 0.8544 0.1290 0.4267 0.018 Uiso 1 1 calc R U .
C80 C 0.8219(2) 0.08710(12) 0.36001(10) 0.0207(8) Uani 1 1 d . . .
H80 H 0.7942 0.0773 0.3425 0.025 Uiso 1 1 calc R U .
C81 C 0.8872(2) 0.08421(12) 0.36098(10) 0.0214(8) Uani 1 1 d . . .
H81 H 0.9136 0.0721 0.3447 0.026 Uiso 1 1 calc R U .
C82 C 0.97421(19) 0.10539(12) 0.40192(10) 0.0163(8) Uani 1 1 d . . .
C83 C 1.0185(2) 0.07764(12) 0.39201(10) 0.0177(8) Uani 1 1 d . . .
H83 H 1.0048 0.0574 0.3775 0.021 Uiso 1 1 calc R U .
C84 C 1.0837(2) 0.07985(12) 0.40368(10) 0.0190(8) Uani 1 1 d . . .
C85 C 1.1021(2) 0.10923(13) 0.42506(10) 0.0192(8) Uani 1 1 d . . .
H85 H 1.1456 0.1105 0.4337 0.023 Uiso 1 1 calc R U .
C86 C 1.05762(19) 0.13711(12) 0.43417(10) 0.0181(8) Uani 1 1 d . . .
C87 C 0.9930(2) 0.13576(12) 0.42257(10) 0.0185(8) Uani 1 1 d . . .
H87 H 0.9628 0.1550 0.4286 0.022 Uiso 1 1 calc R U .
C88 C 1.1332(2) 0.05061(13) 0.39368(12) 0.0233(9) Uani 1 1 d . . .
H88A H 1.1561 0.0596 0.3737 0.035 Uiso 1 1 calc R U .
H88B H 1.1112 0.0264 0.3884 0.035 Uiso 1 1 calc R U .
H88C H 1.1645 0.0467 0.4125 0.035 Uiso 1 1 calc R U .
C89 C 1.0426(2) 0.19229(13) 0.47285(10) 0.0196(8) Uani 1 1 d . . .
H89 H 0.9965 0.1910 0.4739 0.023 Uiso 1 1 calc R U .
C90 C 1.1423(2) 0.20982(17) 0.48043(13) 0.0329(11) Uani 1 1 d . . .
H90 H 1.1795 0.2237 0.4882 0.039 Uiso 1 1 calc R U .
C91 C 1.1435(2) 0.17912(17) 0.46006(12) 0.0332(12) Uani 1 1 d . . .
H91 H 1.1810 0.1675 0.4508 0.040 Uiso 1 1 calc R U .
C92 C 0.85126(19) 0.05457(11) 0.46536(10) 0.0164(7) Uani 1 1 d . . .
H92 H 0.8521 0.0733 0.4828 0.020 Uiso 1 1 calc R U .
C93 C 0.8181(2) 0.01620(14) 0.42590(12) 0.0262(9) Uani 1 1 d . . .
H93 H 0.7903 0.0027 0.4105 0.031 Uiso 1 1 calc R U .
C94 C 0.8836(2) 0.01239(14) 0.42802(12) 0.0301(10) Uani 1 1 d . . .
H94 H 0.9097 -0.0038 0.4146 0.036 Uiso 1 1 calc R U .
C95 C 0.9704(2) 0.03941(11) 0.46640(10) 0.0164(8) Uani 1 1 d . . .
C96 C 1.0148(2) 0.01153(12) 0.45782(10) 0.0177(8) Uani 1 1 d . . .
H96 H 1.0015 -0.0089 0.4434 0.021 Uiso 1 1 calc R U .
C97 C 1.0787(2) 0.01317(12) 0.47011(10) 0.0178(8) Uani 1 1 d . . .
C98 C 1.09697(19) 0.04274(12) 0.49180(10) 0.0175(8) Uani 1 1 d . . .
H98 H 1.1400 0.0437 0.5011 0.021 Uiso 1 1 calc R U .
C99 C 1.05227(19) 0.07095(12) 0.49995(10) 0.0166(8) Uani 1 1 d . . .
C100 C 0.98852(19) 0.07000(12) 0.48718(10) 0.0169(8) Uani 1 1 d . . .
H100 H 0.9584 0.0896 0.4925 0.020 Uiso 1 1 calc R U .
C101 C 1.1267(2) -0.01717(12) 0.45996(11) 0.0219(8) Uani 1 1 d . . .
H10D H 1.1689 -0.0123 0.4712 0.033 Uiso 1 1 calc R U .
H10E H 1.1317 -0.0166 0.4353 0.033 Uiso 1 1 calc R U .
H10F H 1.1106 -0.0423 0.4668 0.033 Uiso 1 1 calc R U .
C102 C 1.0360(2) 0.13053(12) 0.53439(10) 0.0183(8) Uani 1 1 d . . .
H102 H 0.9901 0.1324 0.5313 0.022 Uiso 1 1 calc R U .
C103 C 1.1341(3) 0.14164(19) 0.55038(18) 0.0492(17) Uani 1 1 d . . .
H103 H 1.1711 0.1534 0.5608 0.059 Uiso 1 1 calc R U .
C104 C 1.1355(2) 0.10942(19) 0.53206(18) 0.0496(18) Uani 1 1 d . . .
H104 H 1.1729 0.0945 0.5274 0.060 Uiso 1 1 calc R U .
C105 C 0.73612(18) 0.07864(11) 0.52871(10) 0.0153(7) Uani 1 1 d . . .
H105 H 0.7574 0.1013 0.5218 0.018 Uiso 1 1 calc R U .
C106 C 0.6836(2) 0.02521(12) 0.52795(11) 0.0198(8) Uani 1 1 d . . .
H106 H 0.6612 0.0032 0.5198 0.024 Uiso 1 1 calc R U .
C107 C 0.69558(19) 0.03328(12) 0.56105(10) 0.0182(8) Uani 1 1 d . . .
H107 H 0.6832 0.0185 0.5801 0.022 Uiso 1 1 calc R U .
C108 C 0.75144(19) 0.08739(11) 0.59109(10) 0.0156(7) Uani 1 1 d . . .
C109 C 0.81138(19) 0.10537(11) 0.59151(10) 0.0153(7) Uani 1 1 d . . .
H109 H 0.8380 0.1051 0.5721 0.018 Uiso 1 1 calc R U .
C110 C 0.83146(19) 0.12379(11) 0.62119(10) 0.0163(8) Uani 1 1 d . . .
C111 C 0.7926(2) 0.12435(12) 0.64970(10) 0.0179(8) Uani 1 1 d . . .
H111 H 0.8071 0.1374 0.6696 0.021 Uiso 1 1 calc R U .
C112 C 0.7327(2) 0.10579(12) 0.64898(10) 0.0178(8) Uani 1 1 d . . .
C113 C 0.71219(19) 0.08733(12) 0.61953(10) 0.0174(8) Uani 1 1 d . . .
H113 H 0.6714 0.0746 0.6187 0.021 Uiso 1 1 calc R U .
C114 C 0.6914(2) 0.10529(13) 0.68009(11) 0.0244(9) Uani 1 1 d . . .
H11A H 0.6459 0.1007 0.6734 0.037 Uiso 1 1 calc R U .
H11B H 0.6951 0.1299 0.6918 0.037 Uiso 1 1 calc R U .
H11C H 0.7064 0.0849 0.6954 0.037 Uiso 1 1 calc R U .
C115 C 0.92500(19) 0.15905(11) 0.59723(10) 0.0164(7) Uani 1 1 d . . .
H115 H 0.9081 0.1614 0.5747 0.020 Uiso 1 1 calc R U .
C116 C 0.9878(2) 0.16300(12) 0.64166(10) 0.0193(8) Uani 1 1 d . . .
H116 H 1.0242 0.1689 0.6560 0.023 Uiso 1 1 calc R U .
C117 C 0.9340(2) 0.14406(12) 0.65151(10) 0.0203(8) Uani 1 1 d . . .
H117 H 0.9255 0.1345 0.6735 0.024 Uiso 1 1 calc R U .
C118 C 0.63943(19) 0.15617(12) 0.52984(10) 0.0179(8) Uani 1 1 d . . .
H118 H 0.6656 0.1765 0.5219 0.022 Uiso 1 1 calc R U .
C119 C 0.57901(19) 0.10616(12) 0.53154(11) 0.0197(8) Uani 1 1 d . . .
H119 H 0.5545 0.0844 0.5245 0.024 Uiso 1 1 calc R U .
C120 C 0.5870(2) 0.11797(12) 0.56400(11) 0.0193(8) Uani 1 1 d . . .
H120 H 0.5693 0.1065 0.5836 0.023 Uiso 1 1 calc R U .
C121 C 0.6485(2) 0.17202(12) 0.59116(10) 0.0173(8) Uani 1 1 d . . .
C122 C 0.71049(19) 0.18756(11) 0.59077(10) 0.0154(7) Uani 1 1 d . . .
H122 H 0.7372 0.1849 0.5716 0.019 Uiso 1 1 calc R U .
C123 C 0.73203(19) 0.20711(12) 0.61940(10) 0.0172(8) Uani 1 1 d . . .
C124 C 0.6937(2) 0.21117(12) 0.64772(10) 0.0194(8) Uani 1 1 d . . .
H124 H 0.7098 0.2249 0.6669 0.023 Uiso 1 1 calc R U .
C125 C 0.6317(2) 0.19525(13) 0.64797(11) 0.0208(8) Uani 1 1 d . . .
C126 C 0.6089(2) 0.17588(13) 0.61923(11) 0.0205(8) Uani 1 1 d . . .
H126 H 0.5664 0.1653 0.6187 0.025 Uiso 1 1 calc R U .
C127 C 0.5909(2) 0.19897(16) 0.67912(12) 0.0294(10) Uani 1 1 d . . .
H12A H 0.6000 0.1775 0.6944 0.044 Uiso 1 1 calc R U .
H12B H 0.5447 0.1988 0.6724 0.044 Uiso 1 1 calc R U .
H12C H 0.6014 0.2230 0.6907 0.044 Uiso 1 1 calc R U .
C128 C 0.83099(19) 0.23718(12) 0.59499(10) 0.0167(8) Uani 1 1 d . . .
H128 H 0.8150 0.2395 0.5723 0.020 Uiso 1 1 calc R U .
C129 C 0.8929(2) 0.23964(12) 0.63987(10) 0.0186(8) Uani 1 1 d . . .
H129 H 0.9296 0.2443 0.6543 0.022 Uiso 1 1 calc R U .
C130 C 0.8365(2) 0.22372(12) 0.64966(10) 0.0183(8) Uani 1 1 d . . .
H130 H 0.8262 0.2154 0.6718 0.022 Uiso 1 1 calc R U .
C131 C 0.66750(19) 0.20946(11) 0.45770(10) 0.0160(7) Uani 1 1 d . . .
H131 H 0.7076 0.2013 0.4677 0.019 Uiso 1 1 calc R U .
C132 C 0.5687(2) 0.21002(13) 0.43801(12) 0.0250(9) Uani 1 1 d . . .
H132 H 0.5260 0.2018 0.4318 0.030 Uiso 1 1 calc R U .
C133 C 0.5922(2) 0.24575(13) 0.43353(12) 0.0255(9) Uani 1 1 d . . .
H133 H 0.5698 0.2669 0.4236 0.031 Uiso 1 1 calc R U .
C134 C 0.69861(19) 0.27730(11) 0.44780(10) 0.0171(8) Uani 1 1 d . . .
C135 C 0.74497(19) 0.27948(11) 0.47387(10) 0.0156(7) Uani 1 1 d . . .
H135 H 0.7500 0.2594 0.4900 0.019 Uiso 1 1 calc R U .
C136 C 0.78384(19) 0.31202(11) 0.47568(10) 0.0167(8) Uani 1 1 d . . .
C137 C 0.7784(2) 0.34097(12) 0.45181(11) 0.0197(8) Uani 1 1 d . . .
H137 H 0.8063 0.3626 0.4533 0.024 Uiso 1 1 calc R U .
C138 C 0.7319(2) 0.33819(12) 0.42561(11) 0.0212(8) Uani 1 1 d . . .
C139 C 0.6917(2) 0.30621(12) 0.42375(11) 0.0208(8) Uani 1 1 d . . .
H139 H 0.6597 0.3041 0.4061 0.025 Uiso 1 1 calc R U .
C140 C 0.7257(3) 0.36954(13) 0.39939(12) 0.0300(10) Uani 1 1 d . . .
H14A H 0.7065 0.3591 0.3784 0.045 Uiso 1 1 calc R U .
H14B H 0.7688 0.3800 0.3949 0.045 Uiso 1 1 calc R U .
H14C H 0.6976 0.3898 0.4079 0.045 Uiso 1 1 calc R U .
C141 C 0.86037(19) 0.28862(12) 0.52137(10) 0.0164(7) Uani 1 1 d . . .
H141 H 0.8585 0.2622 0.5159 0.020 Uiso 1 1 calc R U .
C142 C 0.8831(2) 0.34206(13) 0.54619(12) 0.0248(9) Uani 1 1 d . . .
H142 H 0.9010 0.3600 0.5619 0.030 Uiso 1 1 calc R U .
C143 C 0.8427(2) 0.35093(12) 0.51949(12) 0.0230(9) Uani 1 1 d . . .
H143 H 0.8276 0.3756 0.5130 0.028 Uiso 1 1 calc R U .
C144 C 0.76517(19) 0.19620(11) 0.39648(10) 0.0160(7) Uani 1 1 d . . .
H144 H 0.8004 0.1891 0.4112 0.019 Uiso 1 1 calc R U .
C145 C 0.6750(2) 0.19522(13) 0.36763(11) 0.0228(9) Uani 1 1 d . . .
H145 H 0.6346 0.1867 0.3582 0.027 Uiso 1 1 calc R U .
C146 C 0.7022(2) 0.23001(13) 0.36234(11) 0.0228(9) Uani 1 1 d . . .
H146 H 0.6847 0.2500 0.3487 0.027 Uiso 1 1 calc R U .
C147 C 0.80692(19) 0.26032(11) 0.38121(10) 0.0165(8) Uani 1 1 d . . .
C148 C 0.84898(19) 0.26355(11) 0.40907(10) 0.0160(7) Uani 1 1 d . . .
H148 H 0.8476 0.2460 0.4274 0.019 Uiso 1 1 calc R U .
C149 C 0.89359(19) 0.29382(12) 0.40899(10) 0.0175(8) Uani 1 1 d . . .
C150 C 0.8958(2) 0.31916(12) 0.38209(11) 0.0210(8) Uani 1 1 d . . .
H150 H 0.9272 0.3391 0.3824 0.025 Uiso 1 1 calc R U .
C151 C 0.8527(2) 0.31567(12) 0.35481(11) 0.0210(8) Uani 1 1 d . . .
C152 C 0.8084(2) 0.28586(12) 0.35411(10) 0.0200(8) Uani 1 1 d . . .
H152 H 0.7792 0.2828 0.3353 0.024 Uiso 1 1 calc R U .
C153 C 0.8531(3) 0.34416(14) 0.32582(12) 0.0302(10) Uani 1 1 d . . .
H15A H 0.8263 0.3663 0.3315 0.045 Uiso 1 1 calc R U .
H15B H 0.8355 0.3321 0.3052 0.045 Uiso 1 1 calc R U .
H15C H 0.8979 0.3525 0.3220 0.045 Uiso 1 1 calc R U .
C154 C 0.9565(2) 0.27209(12) 0.46044(10) 0.0186(8) Uani 1 1 d . . .
H154 H 0.9437 0.2460 0.4598 0.022 Uiso 1 1 calc R U .
C155 C 1.0016(3) 0.32504(14) 0.47537(13) 0.0341(11) Uani 1 1 d . . .
H155 H 1.0272 0.3431 0.4877 0.041 Uiso 1 1 calc R U .
C156 C 0.9651(3) 0.33303(14) 0.44732(13) 0.0329(11) Uani 1 1 d . . .
H156 H 0.9604 0.3571 0.4364 0.039 Uiso 1 1 calc R U .
C157 C 0.8339(12) 0.4545(8) 0.2990(8) 0.35(2) Uani 1 1 d . . .
C158 C 0.8285(7) 0.4563(4) 0.2539(5) 0.154(7) Uani 1 1 d . . .
C159 C 0.9684(4) 0.3366(2) 0.2271(2) 0.071(2) Uani 1 1 d . . .
C160 C 0.6970(7) 0.8989(5) 0.4593(6) 0.209(12) Uani 1 1 d . . .
C161 C 0.8228(3) 0.56412(15) 0.65796(15) 0.0425(13) Uani 1 1 d . . .
O169 O 0.5507(4) 0.9918(3) 0.4840(2) 0.0123(17) Uani 0.3 1 d . . P
O170 O 0.3048(14) 0.3613(9) 0.3863(8) 0.198(11) Uiso 0.5 1 d . . P

loop_
_atom_site_aniso_label
_atom_site_aniso_U_11
_atom_site_aniso_U_22
_atom_site_aniso_U_33
_atom_site_aniso_U_23
_atom_site_aniso_U_13
_atom_site_aniso_U_12
Ni1 0.0090(3) 0.0212(3) 0.0177(3) -0.0041(3) -0.0006(2) -0.0017(3)
Ni2 0.0101(3) 0.0210(3) 0.0173(3) -0.0030(3) -0.0003(2) -0.0020(3)
Ni3 0.0093(3) 0.0186(3) 0.0162(3) -0.0036(3) -0.0007(2) -0.0002(2)
Ni4 0.0095(3) 0.0190(3) 0.0192(3) -0.0045(3) 0.0001(2) -0.0005(2)
Ni5 0.0103(3) 0.0152(3) 0.0145(3) 0.0002(2) -0.0003(2) -0.0008(2)
Ni6 0.0096(3) 0.0166(3) 0.0158(3) 0.0014(2) -0.0016(2) -0.0006(2)
Ni7 0.0099(3) 0.0145(3) 0.0172(3) -0.0002(2) -0.0011(2) -0.0004(2)
Ni8 0.0090(3) 0.0160(3) 0.0157(3) 0.0007(2) -0.0017(2) -0.0008(2)
Ni9 0.0131(3) 0.0274(4) 0.0201(3) -0.0085(3) -0.0013(3) -0.0050(3)
Ni10 0.0108(3) 0.0212(3) 0.0184(3) -0.0062(3) -0.0013(2) -0.0008(3)
Ni11 0.0118(3) 0.0182(3) 0.0162(3) -0.0044(3) -0.0001(2) -0.0019(2)
Ni12 0.0128(3) 0.0274(4) 0.0165(3) -0.0053(3) 0.0013(3) -0.0054(3)
Ni13 0.0119(3) 0.0188(3) 0.0149(3) 0.0015(3) -0.0021(2) -0.0036(3)
Ni14 0.0140(3) 0.0174(3) 0.0143(3) 0.0020(2) -0.0040(2) -0.0030(3)
Ni15 0.0114(3) 0.0185(3) 0.0139(3) 0.0026(2) -0.0025(2) -0.0042(2)
Ni16 0.0111(3) 0.0198(3) 0.0145(3) 0.0016(3) -0.0026(2) -0.0048(3)
S1 0.0142(5) 0.0250(5) 0.0195(5) -0.0020(4) -0.0029(3) -0.0038(4)
S2 0.0142(4) 0.0194(5) 0.0195(4) 0.0036(4) -0.0005(3) -0.0031(4)
S3 0.0115(4) 0.0237(5) 0.0254(5) 0.0050(4) -0.0042(4) -0.0036(4)
S4 0.0116(4) 0.0205(5) 0.0184(4) -0.0049(4) -0.0008(3) -0.0001(3)
S5 0.0106(4) 0.0243(5) 0.0139(4) 0.0023(3) -0.0024(3) -0.0045(3)
S6 0.0116(4) 0.0220(5) 0.0189(4) -0.0040(4) -0.0010(3) -0.0034(4)
S7 0.0294(7) 0.0541(8) 0.0446(7) -0.0130(6) -0.0018(5) -0.0021(6)
S8 0.0141(4) 0.0258(5) 0.0163(4) 0.0053(4) -0.0031(3) -0.0070(4)
O1 0.0078(12) 0.0222(14) 0.0208(14) -0.0034(11) -0.0012(10) 0.0004(10)
O2 0.0098(12) 0.0212(14) 0.0173(13) -0.0036(11) -0.0012(10) -0.0011(10)
O3 0.0082(12) 0.0201(14) 0.0188(13) -0.0041(11) 0.0007(10) -0.0020(10)
O4 0.0105(13) 0.0219(14) 0.0206(14) -0.0051(11) 0.0005(10) -0.0027(11)
O5 0.0211(15) 0.0209(15) 0.0315(16) -0.0043(12) 0.0001(12) -0.0024(12)
O6 0.0118(13) 0.0241(15) 0.0266(15) -0.0069(12) 0.0005(11) -0.0038(11)
O7 0.0090(13) 0.0269(15) 0.0223(14) -0.0045(12) -0.0002(10) -0.0003(11)
O8 0.0092(13) 0.0353(17) 0.0218(14) -0.0048(12) 0.0016(11) 0.0013(12)
O9 0.0140(14) 0.0310(16) 0.0210(14) 0.0015(12) -0.0023(11) -0.0033(12)
O10 0.0119(13) 0.0275(16) 0.0209(14) -0.0004(12) -0.0038(11) -0.0052(11)
O11 0.0222(16) 0.0247(16) 0.0349(17) -0.0021(13) 0.0007(13) -0.0010(12)
O12 0.0272(17) 0.0351(18) 0.0211(15) 0.0005(13) -0.0078(12) -0.0061(14)
O13 0.0106(12) 0.0142(13) 0.0164(13) 0.0006(10) -0.0009(10) -0.0004(10)
O14 0.0100(12) 0.0165(13) 0.0172(13) -0.0001(10) -0.0011(10) -0.0017(10)
O15 0.0114(13) 0.0161(13) 0.0166(13) 0.0005(10) -0.0008(10) -0.0003(10)
O16 0.0115(13) 0.0169(13) 0.0163(13) -0.0002(10) -0.0015(10) -0.0007(10)
O17 0.0136(14) 0.0229(15) 0.0280(15) 0.0014(12) -0.0004(11) 0.0022(11)
O18 0.0150(14) 0.0247(15) 0.0189(14) -0.0021(11) -0.0027(11) -0.0021(11)
O19 0.0108(13) 0.0213(14) 0.0199(14) -0.0012(11) -0.0021(10) 0.0029(10)
O20 0.0122(13) 0.0192(14) 0.0188(13) -0.0006(11) -0.0032(10) -0.0015(10)
O21 0.0148(14) 0.0214(14) 0.0211(14) 0.0048(11) -0.0009(11) -0.0037(11)
O22 0.0126(13) 0.0202(14) 0.0216(14) 0.0040(11) -0.0025(11) -0.0025(11)
O23 0.0235(16) 0.0275(16) 0.0247(15) 0.0069(13) 0.0027(12) -0.0038(13)
O24 0.0172(14) 0.0194(14) 0.0271(15) 0.0002(12) -0.0003(11) -0.0016(11)
O25 0.0169(14) 0.0205(14) 0.0219(14) -0.0032(11) 0.0004(11) -0.0007(11)
O26 0.0194(15) 0.0358(18) 0.0200(14) -0.0028(13) -0.0033(12) -0.0065(13)
O27 0.0169(15) 0.0240(15) 0.0334(17) 0.0029(13) 0.0034(12) -0.0022(12)
O28 0.0395(19) 0.0280(17) 0.0233(16) -0.0089(13) -0.0057(14) 0.0119(14)
O29 0.0121(13) 0.0189(14) 0.0180(13) -0.0047(11) 0.0007(10) -0.0014(10)
O30 0.0151(13) 0.0211(14) 0.0180(13) -0.0071(11) -0.0009(10) -0.0013(11)
O31 0.0135(13) 0.0236(15) 0.0199(14) -0.0051(11) -0.0005(11) -0.0049(11)
O32 0.0109(13) 0.0295(16) 0.0204(14) -0.0093(12) 0.0013(11) -0.0034(11)
O33 0.0253(17) 0.051(2) 0.0302(17) -0.0043(16) 0.0032(14) -0.0194(16)
O34 0.0185(14) 0.0230(15) 0.0194(14) -0.0058(11) 0.0000(11) 0.0006(11)
O35 0.0192(15) 0.0275(16) 0.0242(15) -0.0089(12) -0.0019(12) -0.0057(12)
O36 0.0187(15) 0.042(2) 0.0294(17) -0.0115(14) 0.0029(13) -0.0105(14)
O37 0.0287(14) 0.0481(17) 0.0386(15) -0.0163(13) -0.0128(12) 0.0024(12)
O38 0.0287(14) 0.0481(17) 0.0386(15) -0.0163(13) -0.0128(12) 0.0024(12)
O39 0.0287(14) 0.0481(17) 0.0386(15) -0.0163(13) -0.0128(12) 0.0024(12)
O40 0.0194(17) 0.049(2) 0.047(2) -0.0093(18) 0.0005(15) -0.0042(15)
O41 0.034(2) 0.061(3) 0.051(2) -0.011(2) -0.0059(18) 0.0003(19)
O42 0.0139(13) 0.0166(13) 0.0154(13) 0.0024(10) -0.0031(10) -0.0032(10)
O43 0.0164(13) 0.0175(13) 0.0150(13) 0.0019(10) -0.0031(10) -0.0038(11)
O44 0.0138(13) 0.0198(14) 0.0155(13) 0.0028(10) -0.0044(10) -0.0049(10)
O45 0.0140(13) 0.0187(14) 0.0150(13) 0.0017(10) -0.0040(10) -0.0045(10)
O46 0.0364(18) 0.0213(15) 0.0242(15) 0.0019(12) -0.0093(13) -0.0052(13)
O47 0.0139(14) 0.0314(17) 0.0264(15) 0.0032(13) -0.0043(11) -0.0042(12)
O48 0.0210(15) 0.0216(15) 0.0287(16) -0.0011(12) -0.0007(12) -0.0078(12)
O49 0.0125(13) 0.0278(15) 0.0149(13) 0.0022(11) -0.0038(10) -0.0049(11)
O50 0.0128(13) 0.0268(15) 0.0215(14) 0.0026(12) -0.0032(11) -0.0008(11)
O51 0.0132(13) 0.0268(15) 0.0154(13) 0.0024(11) -0.0028(10) -0.0075(11)
O52 0.0149(14) 0.0306(16) 0.0146(13) 0.0012(11) -0.0022(10) -0.0031(12)
O53 0.0161(14) 0.0260(15) 0.0169(13) 0.0064(11) -0.0017(11) -0.0047(11)
O54 0.0210(15) 0.0252(16) 0.0311(17) 0.0081(13) -0.0034(12) -0.0066(12)
O55 0.0279(17) 0.0347(18) 0.0192(15) 0.0041(13) -0.0042(12) -0.0126(14)
O56 0.0124(14) 0.0349(17) 0.0188(14) 0.0018(12) 0.0004(11) -0.0043(12)
O57 0.0284(18) 0.055(2) 0.0244(17) -0.0042(16) 0.0074(14) -0.0146(16)
O58 0.0195(19) 0.0163(18) 0.039(2) -0.0045(16) -0.0086(16) 0.0048(14)
O59 0.044(12) 0.066(15) 0.047(12) -0.009(11) -0.022(10) -0.001(11)
O60 0.0176(18) 0.0184(17) 0.0198(17) -0.0059(14) -0.0017(14) -0.0012(14)
O61 0.023(10) 0.052(13) 0.089(17) -0.021(12) 0.007(10) 0.004(9)
O62 0.0104(17) 0.0245(19) 0.0240(18) -0.0016(15) -0.0040(13) -0.0015(14)
O63 0.065(14) 0.027(9) 0.049(12) 0.000(8) 0.004(10) -0.008(9)
O64 0.030(4) 0.039(4) 0.042(4) 0.003(3) -0.007(3) -0.003(3)
O65 0.008(2) 0.017(3) 0.017(3) -0.006(2) -0.0044(19) -0.002(2)
O66 0.031(4) 0.052(5) 0.050(5) -0.021(4) 0.010(3) -0.002(3)
O67 0.004(2) 0.016(3) 0.014(2) -0.003(2) 0.0020(18) -0.0004(19)
O68 0.030(4) 0.044(4) 0.047(4) -0.002(4) 0.001(3) -0.013(3)
O69 0.010(3) 0.011(3) 0.033(3) -0.007(2) -0.002(2) 0.002(2)
O70 0.036(2) 0.063(3) 0.040(2) 0.0265(19) -0.0121(17) -0.0160(19)
O71 0.086(4) 0.069(4) 0.119(5) -0.043(4) 0.007(4) -0.035(3)
O72 0.102(12) 0.093(11) 0.25(2) 0.058(14) 0.063(14) 0.039(10)
O73 0.073(4) 0.068(4) 0.161(7) -0.012(4) -0.003(4) -0.003(3)
O74 0.051(2) 0.047(2) 0.041(2) 0.0067(18) 0.0080(18) 0.026(2)
O76 0.100(5) 0.075(4) 0.067(4) 0.001(3) 0.011(3) 0.004(3)
O77 0.40(2) 0.116(7) 0.088(6) -0.006(5) 0.090(9) -0.135(10)
O78 0.077(5) 0.173(9) 0.162(8) 0.080(7) 0.006(5) 0.036(5)
O79 0.188(10) 0.105(7) 0.129(7) -0.005(6) 0.057(7) 0.008(7)
O80 0.064(3) 0.060(3) 0.082(4) -0.020(3) -0.012(3) 0.003(3)
O81 0.123(9) 0.204(14) 0.39(2) -0.109(15) 0.104(12) -0.058(9)
O82 0.212(12) 0.118(8) 0.222(13) 0.054(8) 0.098(10) 0.065(8)
O83 0.048(2) 0.037(2) 0.0332(19) 0.0058(15) 0.0067(16) -0.0110(17)
O84 0.34(3) 0.25(2) 0.56(4) -0.18(3) -0.07(3) 0.09(2)
O85 0.087(6) 0.47(2) 0.083(6) -0.049(9) 0.036(5) -0.052(10)
O86 0.068(4) 0.113(5) 0.088(4) 0.000(4) 0.003(3) 0.008(4)
O87 0.174(11) 0.161(11) 0.46(3) -0.157(14) 0.188(15) -0.046(9)
O88 0.050(2) 0.0230(17) 0.0342(18) 0.0033(14) -0.0095(16) -0.0022(15)
O89 0.109(6) 0.140(8) 0.123(7) 0.010(6) 0.028(5) 0.021(6)
O90 0.064(3) 0.057(3) 0.048(3) 0.008(2) 0.000(2) 0.001(2)
O91 0.43(3) 0.204(16) 0.217(16) -0.090(13) -0.116(18) 0.014(17)
O93 0.17(2) 0.28(4) 0.23(3) 0.02(3) -0.09(2) 0.06(2)
O94 0.188(8) 0.089(5) 0.051(3) -0.013(3) -0.009(4) 0.058(5)
O95 0.093(12) 0.102(13) 0.26(3) -0.051(15) -0.014(14) -0.003(10)
O96 0.097(9) 0.106(10) 0.078(8) 0.061(7) -0.059(7) -0.051(8)
O97 0.061(3) 0.034(2) 0.046(2) -0.0021(17) -0.012(2) -0.0124(19)
O98 0.084(17) 0.075(13) 0.19(3) -0.070(18) 0.053(16) -0.035(13)
O99 0.064(7) 0.050(5) 0.025(3) -0.009(3) -0.012(4) -0.028(5)
O100 0.089(4) 0.051(3) 0.099(5) 0.010(3) 0.019(3) -0.009(3)
O101 0.0235(16) 0.0303(17) 0.0334(17) -0.0018(14) -0.0030(13) 0.0037(13)
O102 0.068(3) 0.033(2) 0.045(2) 0.0030(17) 0.019(2) 0.0137(19)
O103 0.219(13) 0.079(6) 0.319(18) 0.089(9) -0.055(12) 0.006(7)
O104 0.128(7) 0.125(7) 0.178(10) 0.052(7) -0.053(7) -0.026(6)
O105 0.195(16) 0.041(6) 0.035(5) 0.012(4) -0.001(7) -0.003(8)
O106 0.040(6) 0.065(8) 0.214(19) -0.021(10) -0.011(8) 0.001(5)
O107 0.064(3) 0.069(3) 0.075(4) 0.005(3) 0.017(3) -0.004(3)
O108 0.055(3) 0.053(3) 0.192(8) -0.006(4) -0.005(4) 0.003(3)
O109 0.025(2) 0.046(3) 0.037(2) -0.011(2) 0.0102(18) -0.0037(19)
O110 0.27(3) 0.109(14) 0.20(2) 0.068(15) -0.01(2) 0.098(17)
O111 0.59(6) 0.039(8) 0.23(3) 0.021(12) 0.28(3) 0.036(18)
O112 0.088(10) 0.089(11) 0.182(18) 0.020(11) 0.034(11) -0.003(8)
O113 0.141(13) 0.36(3) 0.43(3) -0.09(2) -0.004(16) 0.018(15)
O114 0.0211(16) 0.0366(19) 0.043(2) -0.0002(15) 0.0011(14) 0.0000(14)
O115 0.057(3) 0.046(2) 0.054(3) 0.012(2) -0.002(2) -0.020(2)
O116 0.0259(16) 0.0256(16) 0.0210(14) -0.0037(12) 0.0018(12) -0.0013(12)
O117 0.0246(16) 0.0263(16) 0.0302(17) -0.0011(13) -0.0007(13) -0.0002(13)
O118 0.037(10) 0.054(14) 0.079(16) 0.018(11) -0.001(9) 0.014(10)
O119 0.064(6) 0.065(7) 0.071(7) 0.015(5) 0.019(5) -0.010(5)
O120 0.48(5) 0.053(9) 0.27(3) -0.027(13) 0.28(3) -0.067(17)
O121 0.101(5) 0.078(4) 0.073(4) -0.008(3) 0.020(3) -0.009(3)
O122 0.107(7) 0.123(8) 0.253(14) -0.004(8) 0.008(8) -0.037(6)
O123 0.112(7) 0.157(10) 0.320(17) 0.145(11) -0.008(9) 0.009(7)
O124 0.098(7) 0.187(12) 0.44(2) 0.174(15) 0.013(11) -0.007(8)
O125 0.095(5) 0.128(6) 0.142(7) 0.094(6) 0.041(5) 0.013(5)
O126 0.25(3) 0.24(3) 0.076(12) 0.021(15) -0.017(16) -0.10(3)
O127 0.098(12) 0.31(3) 0.055(8) -0.060(13) 0.003(8) 0.017(16)
O128 0.075(3) 0.047(3) 0.050(3) 0.004(2) 0.005(2) 0.005(2)
O129 0.066(4) 0.078(4) 0.137(6) -0.025(4) 0.003(4) 0.005(3)
O130 0.084(4) 0.088(4) 0.086(4) -0.001(3) 0.022(3) -0.010(4)
O131 0.102(5) 0.093(5) 0.109(6) 0.015(4) -0.010(4) 0.015(4)
O132 0.22(2) 0.112(13) 0.086(11) -0.004(9) -0.025(12) 0.043(14)
O133 0.149(10) 0.088(7) 0.55(3) -0.001(11) -0.199(14) -0.005(6)
O134 0.21(2) 0.20(2) 0.118(15) 0.007(15) 0.056(16) 0.08(2)
O135 0.32(2) 0.251(19) 0.185(14) -0.021(13) -0.055(14) 0.028(16)
O136 0.067(4) 0.126(6) 0.095(5) -0.037(4) -0.012(3) -0.002(4)
O137 0.158(12) 0.29(2) 0.260(18) -0.081(15) -0.070(12) 0.006(12)
O140 0.043(4) 0.352(19) 0.064(5) -0.083(8) -0.011(4) 0.021(7)
O141 0.117(15) 0.23(3) 0.23(3) -0.13(2) -0.049(16) 0.067(16)
O142 0.096(12) 0.106(13) 0.057(7) -0.003(10) 0.015(7) 0.038(11)
O143 0.053(7) 0.076(9) 0.078(8) -0.008(8) 0.014(6) 0.018(7)
O145 0.020(3) 0.026(3) 0.054(4) 0.010(3) -0.003(3) -0.001(3)
O146 0.090(5) 0.119(7) 0.156(8) -0.012(6) -0.019(5) 0.031(5)
O147 0.085(6) 0.251(14) 0.174(10) -0.065(10) -0.040(6) 0.017(7)
O148 0.103(14) 0.24(3) 0.17(2) -0.082(19) -0.069(14) 0.034(15)
O149 0.107(7) 0.239(12) 0.177(9) -0.131(9) -0.083(7) 0.086(8)
O150 0.033(2) 0.082(3) 0.055(3) 0.004(2) -0.0044(19) 0.003(2)
O151 0.064(3) 0.060(3) 0.069(3) 0.011(2) 0.023(3) 0.008(2)
O152 0.035(2) 0.069(3) 0.034(2) 0.0053(19) 0.0070(16) 0.0103(19)
O153 0.0299(19) 0.050(2) 0.039(2) -0.0021(17) -0.0047(15) 0.0012(16)
O154 0.254(14) 0.121(8) 0.256(14) -0.068(9) 0.170(12) -0.071(9)
O155 0.0179(15) 0.0294(16) 0.0235(15) 0.0029(12) -0.0028(11) 0.0001(12)
O156 0.042(2) 0.0346(19) 0.0229(16) 0.0058(14) -0.0042(14) -0.0068(15)
O157 0.172(10) 0.161(9) 0.143(8) 0.063(7) 0.041(7) 0.056(8)
O158 0.0226(16) 0.0287(17) 0.0374(18) -0.0062(14) -0.0108(13) 0.0025(13)
O159 0.041(2) 0.0237(16) 0.0252(16) -0.0009(13) -0.0011(14) 0.0012(14)
O160 0.038(2) 0.0310(19) 0.057(2) 0.0101(17) 0.0098(18) -0.0031(16)
O161 0.027(5) 0.042(5) 0.025(5) 0.009(4) 0.002(4) -0.009(4)
O162 0.148(8) 0.126(7) 0.166(9) 0.068(7) 0.021(7) -0.009(6)
O163 0.081(4) 0.081(4) 0.063(3) 0.015(3) -0.033(3) -0.013(3)
O164 0.054(3) 0.034(2) 0.055(2) 0.0099(18) 0.016(2) 0.0079(18)
O165 0.024(3) 0.058(4) 0.037(3) 0.017(3) 0.002(2) -0.002(2)
O166 0.070(4) 0.059(3) 0.087(4) -0.008(3) -0.013(3) 0.005(3)
O167 0.099(5) 0.073(4) 0.092(4) 0.028(3) -0.040(4) -0.034(3)
O168 0.169(12) 0.166(11) 0.257(16) 0.063(11) 0.060(11) -0.008(9)
N1 0.0115(16) 0.0195(17) 0.0242(17) -0.0047(14) 0.0020(13) -0.0007(13)
N2 0.0122(16) 0.0173(16) 0.0244(17) -0.0021(13) 0.0007(13) -0.0004(13)
N3 0.0129(16) 0.0180(16) 0.0189(16) 0.0013(13) 0.0004(12) -0.0008(13)
N4 0.0144(16) 0.0153(16) 0.0202(16) -0.0004(13) 0.0000(13) 0.0003(12)
N5 0.0134(16) 0.0150(15) 0.0185(16) -0.0027(12) 0.0007(12) -0.0015(12)
N6 0.0111(15) 0.0169(16) 0.0179(16) 0.0000(12) 0.0016(12) 0.0000(12)
N7 0.0108(15) 0.0190(16) 0.0163(15) 0.0010(13) 0.0000(12) -0.0012(12)
N8 0.0108(15) 0.0174(16) 0.0173(16) 0.0001(12) 0.0002(12) 0.0003(12)
N9 0.0140(16) 0.0191(16) 0.0172(16) -0.0025(13) -0.0004(12) 0.0012(13)
N10 0.0129(16) 0.0179(17) 0.0280(18) -0.0006(14) -0.0025(13) 0.0012(13)
N11 0.0174(17) 0.0159(16) 0.0281(18) -0.0026(14) -0.0021(14) 0.0009(13)
N12 0.0156(16) 0.0165(16) 0.0168(16) -0.0006(12) -0.0007(12) -0.0008(13)
N13 0.0140(16) 0.0204(17) 0.0203(17) -0.0009(13) 0.0006(13) -0.0010(13)
N14 0.0118(16) 0.0225(18) 0.033(2) 0.0010(15) -0.0055(14) 0.0006(13)
N15 0.0150(17) 0.0192(17) 0.033(2) 0.0000(15) -0.0031(14) -0.0005(14)
N16 0.0163(17) 0.0163(16) 0.0184(16) 0.0037(13) -0.0023(13) 0.0012(13)
N17 0.0163(17) 0.0264(19) 0.0186(17) -0.0034(14) 0.0000(13) -0.0033(14)
N18 0.0145(17) 0.038(2) 0.0180(17) -0.0055(15) 0.0012(13) -0.0037(15)
N19 0.0156(17) 0.0275(19) 0.0180(17) -0.0006(14) 0.0009(13) -0.0047(14)
N20 0.0145(16) 0.0218(17) 0.0191(16) 0.0026(13) -0.0009(13) 0.0004(13)
N21 0.0133(16) 0.0217(17) 0.0217(17) -0.0038(14) 0.0003(13) 0.0012(13)
N22 0.0103(16) 0.0315(19) 0.0183(16) -0.0069(14) -0.0005(13) 0.0006(14)
N23 0.0118(16) 0.0207(17) 0.0183(16) -0.0031(13) 0.0016(12) 0.0002(13)
N24 0.0128(16) 0.0159(16) 0.0202(16) -0.0021(13) 0.0005(12) -0.0004(12)
N25 0.0147(16) 0.0170(16) 0.0169(16) 0.0018(13) -0.0007(12) -0.0016(12)
N26 0.0153(16) 0.0155(16) 0.0160(15) 0.0000(12) -0.0006(12) 0.0006(12)
N27 0.0120(16) 0.034(2) 0.0150(16) -0.0052(14) 0.0005(12) 0.0022(14)
N28 0.0123(16) 0.037(2) 0.0176(16) -0.0051(15) 0.0023(13) -0.0033(15)
N29 0.0193(17) 0.0211(17) 0.0165(16) 0.0002(13) -0.0039(13) 0.0019(13)
N30 0.0173(17) 0.0177(16) 0.0158(16) -0.0016(13) -0.0023(13) 0.0005(13)
N31 0.0143(17) 0.0236(18) 0.0269(18) -0.0096(15) -0.0009(14) 0.0022(14)
N32 0.0139(17) 0.0263(19) 0.0290(19) -0.0088(15) -0.0003(14) 0.0014(14)
N33 0.0140(16) 0.0187(16) 0.0163(16) 0.0019(13) -0.0028(12) -0.0013(13)
N34 0.0136(16) 0.0171(16) 0.0158(16) 0.0015(12) -0.0009(12) -0.0019(12)
N35 0.0154(16) 0.0169(16) 0.0160(15) -0.0012(12) -0.0026(12) 0.0017(13)
N36 0.0126(16) 0.0173(16) 0.0205(16) -0.0041(13) -0.0009(12) -0.0001(12)
N37 0.0137(16) 0.0225(17) 0.0157(16) 0.0017(13) -0.0009(12) -0.0028(13)
N38 0.0122(15) 0.0220(17) 0.0169(16) 0.0018(13) 0.0004(12) -0.0024(13)
N39 0.0130(16) 0.0204(17) 0.0150(15) -0.0011(13) 0.0007(12) 0.0002(13)
N40 0.0129(16) 0.0190(16) 0.0172(16) -0.0040(13) 0.0021(12) 0.0019(13)
N41 0.0156(16) 0.0187(16) 0.0166(16) 0.0008(13) -0.0014(12) -0.0017(13)
N42 0.0106(15) 0.0210(17) 0.0198(16) 0.0009(13) -0.0010(12) -0.0008(13)
N43 0.0158(16) 0.0159(16) 0.0192(16) -0.0005(13) 0.0003(13) 0.0000(13)
N44 0.0159(16) 0.0186(17) 0.0194(16) -0.0022(13) 0.0007(13) -0.0019(13)
N45 0.0139(16) 0.0192(16) 0.0162(15) 0.0024(13) -0.0008(12) -0.0032(13)
N46 0.0147(16) 0.0176(16) 0.0183(16) 0.0026(13) -0.0004(13) -0.0011(13)
N47 0.0171(17) 0.0180(17) 0.0219(17) 0.0011(13) 0.0015(13) -0.0031(13)
N48 0.0166(17) 0.0292(19) 0.0191(17) -0.0020(14) 0.0023(13) -0.0069(14)
C1 0.017(2) 0.019(2) 0.021(2) -0.0017(15) 0.0014(15) -0.0001(15)
C2 0.016(2) 0.026(2) 0.028(2) -0.0014(17) 0.0029(16) -0.0045(16)
C3 0.021(2) 0.023(2) 0.029(2) 0.0030(17) 0.0031(17) -0.0055(17)
C4 0.0153(19) 0.0162(19) 0.022(2) -0.0007(15) 0.0006(15) 0.0008(15)
C5 0.020(2) 0.0152(19) 0.026(2) 0.0005(16) 0.0008(16) -0.0028(15)
C6 0.023(2) 0.018(2) 0.024(2) 0.0014(16) -0.0009(17) 0.0001(16)
C7 0.019(2) 0.019(2) 0.024(2) 0.0008(16) -0.0022(16) 0.0017(16)
C8 0.0158(19) 0.0156(18) 0.0200(19) -0.0020(15) 0.0020(15) 0.0004(15)
C9 0.0152(19) 0.0145(18) 0.0197(19) -0.0002(14) 0.0009(15) -0.0009(14)
C10 0.027(2) 0.019(2) 0.037(3) 0.0063(18) -0.0025(19) -0.0027(17)
C11 0.0158(19) 0.0137(18) 0.0216(19) 0.0000(15) -0.0009(15) 0.0008(14)
C12 0.0155(19) 0.024(2) 0.023(2) 0.0012(16) -0.0018(15) -0.0027(16)
C13 0.018(2) 0.022(2) 0.022(2) 0.0023(16) -0.0047(16) 0.0000(16)
C14 0.0133(18) 0.0149(18) 0.0171(18) -0.0020(14) 0.0010(14) -0.0012(14)
C15 0.0088(17) 0.0207(19) 0.023(2) -0.0027(15) 0.0029(14) 0.0001(14)
C16 0.0148(19) 0.0186(19) 0.0191(19) 0.0019(15) 0.0024(15) -0.0001(15)
C17 0.0121(18) 0.0187(19) 0.0170(18) -0.0024(15) -0.0003(14) 0.0005(14)
C18 0.0152(19) 0.0152(18) 0.0155(17) 0.0013(14) 0.0023(14) 0.0000(14)
C19 0.0110(18) 0.0182(19) 0.0170(18) 0.0004(14) 0.0032(14) -0.0012(14)
C20 0.0153(19) 0.0183(19) 0.0192(19) 0.0014(15) 0.0003(15) 0.0011(15)
C21 0.019(2) 0.0187(19) 0.0179(19) 0.0019(15) 0.0043(15) 0.0016(15)
C22 0.0146(19) 0.0167(19) 0.0196(19) 0.0000(15) 0.0029(15) -0.0021(15)
C23 0.018(2) 0.024(2) 0.027(2) 0.0059(17) 0.0030(16) -0.0002(16)
C24 0.0145(18) 0.0145(18) 0.0173(18) 0.0008(14) 0.0014(14) 0.0013(14)
C25 0.0140(19) 0.026(2) 0.0178(19) 0.0025(16) -0.0025(15) -0.0027(16)
C26 0.0144(19) 0.023(2) 0.0168(18) 0.0020(15) -0.0006(14) -0.0015(15)
C27 0.0144(19) 0.0176(19) 0.0203(19) -0.0001(15) 0.0009(15) 0.0014(15)
C28 0.015(2) 0.022(2) 0.034(2) -0.0039(18) -0.0018(17) 0.0032(16)
C29 0.017(2) 0.019(2) 0.032(2) -0.0041(17) -0.0034(17) 0.0048(16)
C30 0.019(2) 0.0180(19) 0.022(2) 0.0006(16) -0.0027(16) -0.0002(15)
C31 0.022(2) 0.0150(19) 0.025(2) -0.0002(16) -0.0009(16) 0.0006(16)
C32 0.0149(19) 0.020(2) 0.023(2) 0.0010(16) 0.0017(15) 0.0017(15)
C33 0.025(2) 0.022(2) 0.022(2) -0.0017(16) -0.0025(16) -0.0014(17)
C34 0.026(2) 0.017(2) 0.028(2) -0.0009(17) 0.0043(17) 0.0003(17)
C35 0.018(2) 0.023(2) 0.028(2) 0.0000(17) 0.0036(17) -0.0005(16)
C36 0.031(3) 0.026(2) 0.036(3) -0.009(2) 0.008(2) -0.0006(19)
C37 0.0160(19) 0.0164(19) 0.025(2) -0.0015(16) -0.0016(15) 0.0013(15)
C38 0.017(2) 0.018(2) 0.035(2) -0.0049(17) -0.0003(17) -0.0048(16)
C39 0.016(2) 0.0177(19) 0.029(2) -0.0033(16) -0.0014(16) -0.0015(15)
C40 0.0163(19) 0.019(2) 0.024(2) 0.0002(16) -0.0021(16) 0.0018(15)
C41 0.017(2) 0.028(2) 0.038(3) -0.0017(19) -0.0097(18) -0.0008(17)
C42 0.015(2) 0.024(2) 0.040(3) 0.0007(19) -0.0078(18) 0.0048(17)
C43 0.020(2) 0.021(2) 0.025(2) 0.0027(16) -0.0034(16) -0.0021(16)
C44 0.017(2) 0.019(2) 0.035(2) 0.0000(17) -0.0016(17) 0.0009(16)
C45 0.019(2) 0.022(2) 0.027(2) 0.0038(17) -0.0026(16) 0.0019(16)
C46 0.021(2) 0.024(2) 0.029(2) -0.0002(17) -0.0047(17) -0.0016(17)
C47 0.023(2) 0.023(2) 0.034(2) 0.0019(18) -0.0015(18) 0.0025(17)
C48 0.019(2) 0.026(2) 0.031(2) 0.0007(18) -0.0028(17) 0.0045(17)
C49 0.027(2) 0.025(2) 0.044(3) -0.007(2) -0.006(2) 0.0051(19)
C50 0.017(2) 0.0169(19) 0.027(2) 0.0015(16) -0.0032(16) 0.0006(15)
C51 0.015(2) 0.021(2) 0.030(2) -0.0004(17) -0.0026(16) -0.0026(16)
C52 0.019(2) 0.017(2) 0.036(2) -0.0024(17) -0.0034(17) -0.0022(16)
C53 0.015(2) 0.032(2) 0.020(2) -0.0067(17) 0.0029(15) -0.0029(17)
C54 0.022(2) 0.033(2) 0.021(2) -0.0074(18) -0.0008(16) -0.0043(18)
C55 0.018(2) 0.040(3) 0.023(2) -0.0084(19) -0.0004(17) -0.0055(19)
C56 0.018(2) 0.039(3) 0.020(2) -0.0048(18) 0.0037(16) -0.0049(18)
C57 0.020(2) 0.033(2) 0.0157(19) -0.0020(17) 0.0014(16) -0.0030(17)
C58 0.019(2) 0.031(2) 0.018(2) -0.0011(17) -0.0018(16) -0.0040(17)
C59 0.016(2) 0.050(3) 0.020(2) 0.0002(19) 0.0030(16) -0.0046(19)
C60 0.025(2) 0.058(3) 0.016(2) -0.003(2) 0.0017(17) -0.006(2)
C61 0.022(2) 0.057(3) 0.016(2) -0.005(2) -0.0008(17) -0.008(2)
C62 0.029(3) 0.101(5) 0.018(2) -0.003(3) 0.0044(19) -0.013(3)
C63 0.017(2) 0.030(2) 0.0180(19) 0.0000(16) -0.0018(15) -0.0032(17)
C64 0.015(2) 0.030(2) 0.025(2) -0.0025(17) 0.0017(16) -0.0004(16)
C65 0.014(2) 0.032(2) 0.023(2) -0.0010(17) 0.0016(16) -0.0004(17)
C66 0.0110(18) 0.025(2) 0.0185(19) -0.0051(16) 0.0000(14) 0.0014(15)
C67 0.0135(19) 0.030(2) 0.025(2) -0.0102(17) -0.0014(16) -0.0015(16)
C68 0.015(2) 0.036(2) 0.026(2) -0.0153(19) -0.0025(16) 0.0001(18)
C69 0.014(2) 0.032(2) 0.020(2) -0.0042(17) 0.0024(15) -0.0006(16)
C70 0.0161(19) 0.023(2) 0.0166(18) -0.0027(15) 0.0020(15) 0.0016(15)
C71 0.0124(19) 0.025(2) 0.022(2) -0.0034(16) 0.0008(15) 0.0014(15)
C72 0.0105(19) 0.039(3) 0.021(2) -0.0034(18) 0.0020(15) 0.0024(17)
C73 0.018(2) 0.049(3) 0.017(2) -0.0061(19) 0.0018(16) 0.0026(19)
C74 0.016(2) 0.050(3) 0.018(2) -0.0081(19) -0.0019(16) -0.0015(19)
C75 0.020(2) 0.081(4) 0.019(2) -0.010(2) 0.0040(18) -0.003(2)
C76 0.0135(18) 0.0205(19) 0.0178(18) -0.0018(15) 0.0005(14) 0.0012(15)
C77 0.0116(19) 0.023(2) 0.028(2) -0.0022(17) 0.0010(16) 0.0009(15)
C78 0.0117(19) 0.025(2) 0.023(2) -0.0051(16) 0.0040(15) 0.0024(15)
C79 0.0134(18) 0.0174(18) 0.0154(18) 0.0026(14) 0.0000(14) -0.0013(14)
C80 0.023(2) 0.021(2) 0.0180(19) -0.0026(16) -0.0031(16) 0.0023(16)
C81 0.025(2) 0.024(2) 0.0151(18) -0.0023(16) -0.0022(16) 0.0038(17)
C82 0.0130(18) 0.023(2) 0.0131(17) 0.0027(15) 0.0001(14) 0.0016(15)
C83 0.0177(19) 0.0181(19) 0.0175(18) 0.0030(15) 0.0036(15) 0.0006(15)
C84 0.0159(19) 0.022(2) 0.0198(19) 0.0051(16) 0.0050(15) 0.0050(16)
C85 0.0128(19) 0.028(2) 0.0164(18) 0.0033(16) 0.0023(14) 0.0041(16)
C86 0.0145(19) 0.026(2) 0.0135(18) 0.0017(15) 0.0018(14) 0.0028(16)
C87 0.018(2) 0.023(2) 0.0145(18) 0.0007(15) 0.0021(15) 0.0028(16)
C88 0.020(2) 0.022(2) 0.029(2) 0.0027(17) 0.0060(17) 0.0049(16)
C89 0.0119(18) 0.029(2) 0.0180(19) -0.0007(16) 0.0021(14) 0.0001(16)
C90 0.015(2) 0.053(3) 0.030(2) -0.019(2) -0.0010(18) -0.003(2)
C91 0.010(2) 0.060(3) 0.029(2) -0.019(2) 0.0005(17) 0.001(2)
C92 0.0165(19) 0.0175(19) 0.0150(18) 0.0011(14) -0.0002(14) 0.0010(15)
C93 0.020(2) 0.030(2) 0.028(2) -0.0120(18) -0.0081(17) 0.0038(18)
C94 0.032(3) 0.032(2) 0.027(2) -0.0139(19) -0.0097(19) 0.009(2)
C95 0.0174(19) 0.0181(19) 0.0137(17) 0.0027(14) -0.0005(14) 0.0008(15)
C96 0.022(2) 0.0167(19) 0.0148(18) 0.0007(14) 0.0012(15) 0.0011(15)
C97 0.020(2) 0.0188(19) 0.0151(18) 0.0027(15) 0.0043(15) 0.0021(15)
C98 0.0132(18) 0.021(2) 0.0189(19) 0.0016(15) 0.0024(14) 0.0020(15)
C99 0.0133(18) 0.0188(19) 0.0178(18) -0.0019(15) 0.0018(14) 0.0007(15)
C100 0.0160(19) 0.0180(19) 0.0168(18) 0.0000(15) 0.0001(14) 0.0034(15)
C101 0.022(2) 0.020(2) 0.024(2) 0.0004(16) 0.0028(16) 0.0052(16)
C102 0.0145(19) 0.020(2) 0.0207(19) -0.0012(15) 0.0009(15) 0.0011(15)
C103 0.016(2) 0.057(4) 0.075(4) -0.041(3) -0.003(2) 0.002(2)
C104 0.010(2) 0.057(4) 0.081(4) -0.045(3) -0.004(2) 0.008(2)
C105 0.0125(18) 0.0176(18) 0.0157(18) 0.0025(14) -0.0014(14) 0.0001(14)
C106 0.018(2) 0.0191(19) 0.022(2) 0.0024(16) -0.0024(15) -0.0058(15)
C107 0.0164(19) 0.0190(19) 0.0193(19) 0.0040(15) -0.0001(15) -0.0058(15)
C108 0.0171(19) 0.0157(18) 0.0138(17) 0.0017(14) -0.0031(14) 0.0004(14)
C109 0.0154(18) 0.0169(18) 0.0136(17) 0.0025(14) 0.0002(14) 0.0007(14)
C110 0.0159(19) 0.0149(18) 0.0179(18) 0.0014(14) -0.0015(15) 0.0009(14)
C111 0.021(2) 0.0179(19) 0.0149(18) -0.0011(15) -0.0002(15) 0.0034(15)
C112 0.018(2) 0.0191(19) 0.0163(18) 0.0040(15) 0.0031(15) 0.0040(15)
C113 0.0126(18) 0.0203(19) 0.0193(19) 0.0037(15) 0.0015(14) 0.0005(15)
C114 0.026(2) 0.029(2) 0.018(2) 0.0011(17) 0.0049(17) 0.0009(18)
C115 0.0165(19) 0.0166(18) 0.0161(18) -0.0022(14) -0.0001(14) 0.0007(15)
C116 0.0146(19) 0.023(2) 0.0198(19) -0.0042(16) -0.0058(15) 0.0007(15)
C117 0.021(2) 0.023(2) 0.0171(19) -0.0025(16) -0.0039(15) 0.0032(16)
C118 0.0154(19) 0.024(2) 0.0147(18) 0.0042(15) -0.0004(14) -0.0020(15)
C119 0.0123(18) 0.023(2) 0.024(2) 0.0017(16) 0.0011(15) -0.0041(15)
C120 0.0145(19) 0.023(2) 0.021(2) 0.0032(16) 0.0039(15) -0.0035(15)
C121 0.0158(19) 0.021(2) 0.0148(18) 0.0036(15) -0.0011(14) 0.0006(15)
C122 0.0121(18) 0.0192(19) 0.0150(18) 0.0010(14) 0.0027(14) 0.0014(14)
C123 0.0146(19) 0.0195(19) 0.0176(19) 0.0012(15) 0.0007(15) -0.0002(15)
C124 0.020(2) 0.023(2) 0.0159(18) -0.0031(15) 0.0012(15) 0.0025(16)
C125 0.016(2) 0.027(2) 0.0190(19) 0.0001(16) 0.0042(15) 0.0019(16)
C126 0.0129(19) 0.029(2) 0.020(2) 0.0033(16) 0.0016(15) 0.0002(16)
C127 0.021(2) 0.046(3) 0.022(2) -0.0030(19) 0.0080(17) 0.001(2)
C128 0.0123(18) 0.022(2) 0.0164(18) -0.0026(15) 0.0017(14) -0.0015(15)
C129 0.018(2) 0.021(2) 0.0172(19) -0.0053(15) -0.0021(15) 0.0020(15)
C130 0.0156(19) 0.023(2) 0.0164(18) -0.0042(15) -0.0004(15) 0.0006(15)
C131 0.0132(18) 0.0194(19) 0.0153(18) 0.0004(14) 0.0014(14) -0.0001(14)
C132 0.014(2) 0.028(2) 0.032(2) 0.0060(18) -0.0061(17) -0.0011(17)
C133 0.017(2) 0.024(2) 0.035(2) 0.0056(18) -0.0070(17) 0.0004(17)
C134 0.0141(19) 0.0173(19) 0.0199(19) -0.0020(15) 0.0024(15) 0.0001(15)
C135 0.0138(18) 0.0181(19) 0.0150(18) -0.0001(14) 0.0023(14) 0.0017(14)
C136 0.0149(18) 0.0175(19) 0.0176(18) -0.0004(15) 0.0004(15) 0.0011(15)
C137 0.021(2) 0.0146(19) 0.023(2) -0.0006(15) 0.0020(16) -0.0011(15)
C138 0.023(2) 0.019(2) 0.022(2) 0.0030(16) 0.0005(16) 0.0035(16)
C139 0.022(2) 0.021(2) 0.0191(19) 0.0014(16) -0.0023(16) 0.0030(16)
C140 0.038(3) 0.022(2) 0.029(2) 0.0087(18) -0.004(2) -0.0011(19)
C141 0.0153(19) 0.0171(19) 0.0167(18) 0.0009(14) 0.0021(14) -0.0007(14)
C142 0.026(2) 0.020(2) 0.028(2) -0.0052(17) -0.0051(18) -0.0035(17)
C143 0.023(2) 0.0158(19) 0.030(2) -0.0016(16) -0.0029(17) -0.0011(16)
C144 0.0143(18) 0.0177(19) 0.0160(18) 0.0022(14) 0.0003(14) -0.0018(14)
C145 0.020(2) 0.025(2) 0.023(2) 0.0041(17) -0.0068(16) -0.0024(17)
C146 0.022(2) 0.023(2) 0.023(2) 0.0050(17) -0.0080(17) 0.0003(17)
C147 0.0148(18) 0.0169(19) 0.0178(18) 0.0002(15) 0.0040(14) 0.0010(15)
C148 0.0149(18) 0.0173(18) 0.0159(18) 0.0015(14) 0.0041(14) -0.0005(15)
C149 0.0146(19) 0.0182(19) 0.0197(19) -0.0016(15) 0.0020(15) 0.0006(15)
C150 0.022(2) 0.0160(19) 0.025(2) 0.0021(16) 0.0057(16) -0.0026(16)
C151 0.022(2) 0.019(2) 0.022(2) 0.0028(16) 0.0054(16) 0.0035(16)
C152 0.021(2) 0.021(2) 0.0185(19) 0.0028(16) 0.0017(15) 0.0015(16)
C153 0.037(3) 0.026(2) 0.028(2) 0.0102(19) -0.0004(19) -0.004(2)
C154 0.0156(19) 0.022(2) 0.0187(19) -0.0015(15) 0.0028(15) -0.0014(15)
C155 0.039(3) 0.026(2) 0.036(3) -0.001(2) -0.009(2) -0.014(2)
C156 0.038(3) 0.023(2) 0.038(3) 0.001(2) -0.008(2) -0.013(2)
C157 0.22(2) 0.37(4) 0.44(4) 0.34(3) -0.21(3) -0.20(2)
C158 0.114(11) 0.101(10) 0.24(2) 0.004(11) -0.078(12) -0.003(8)
C159 0.073(5) 0.065(5) 0.075(5) -0.009(4) 0.007(4) 0.023(4)
C160 0.107(10) 0.163(14) 0.35(3) 0.168(17) -0.118(14) -0.064(10)
C161 0.063(4) 0.023(2) 0.041(3) 0.004(2) 0.000(3) 0.000(2)
O169 0.009(4) 0.013(4) 0.015(4) 0.004(4) -0.002(3) -0.005(3)

loop_
_atom_type_symbol
_atom_type_description
_atom_type_scat_dispersion_real
_atom_type_scat_dispersion_imag
_atom_type_scat_source
C C 0.0181 0.0091 'International Tables Vol C Tables 4.2.6.8 and 6.1.1.4'
H H 0.0000 0.0000 'International Tables Vol C Tables 4.2.6.8 and 6.1.1.4'
N N 0.0311 0.0180 'International Tables Vol C Tables 4.2.6.8 and 6.1.1.4'
O O 0.0492 0.0322 'International Tables Vol C Tables 4.2.6.8 and 6.1.1.4'
Ni Ni -3.0029 0.5091 'International Tables Vol C Tables 4.2.6.8 and 6.1.1.4'
S S 0.3331 0.5567 'International Tables Vol C Tables 4.2.6.8 and 6.1.1.4'

loop_
_geom_angle_atom_site_label_1
_geom_angle_atom_site_label_2
_geom_angle_atom_site_label_3
_geom_angle
_geom_angle_site_symmetry_3
O2 Ni1 O4 85.39(11) .
O2 Ni1 O1 82.37(11) .
O4 Ni1 O1 81.66(11) .
O2 Ni1 O6 174.10(12) .
O4 Ni1 O6 95.35(12) .
O1 Ni1 O6 91.93(12) .
O2 Ni1 O7 88.47(11) .
O4 Ni1 O7 173.86(12) .
O1 Ni1 O7 97.55(11) .
O6 Ni1 O7 90.76(12) .
O2 Ni1 O10 91.78(12) .
O4 Ni1 O10 90.16(12) .
O1 Ni1 O10 170.28(11) .
O6 Ni1 O10 94.07(12) .
O7 Ni1 O10 90.02(12) .
O2 Ni1 Ni2 42.89(8) .
O4 Ni1 Ni2 43.70(8) .
O1 Ni1 Ni2 87.12(8) .
O6 Ni1 Ni2 138.75(9) .
O7 Ni1 Ni2 130.27(9) .
O10 Ni1 Ni2 83.32(8) .
O2 Ni2 N13 89.44(13) .
O2 Ni2 N17 176.17(13) .
N13 Ni2 N17 93.86(14) .
O2 Ni2 O3 80.52(11) .
N13 Ni2 O3 100.73(12) .
N17 Ni2 O3 100.75(13) .
O2 Ni2 O4 82.41(11) .
N13 Ni2 O4 171.24(13) .
N17 Ni2 O4 94.18(13) .
O3 Ni2 O4 81.17(11) .
O2 Ni2 O9 91.09(11) .
N13 Ni2 O9 88.98(13) .
N17 Ni2 O9 87.02(13) .
O3 Ni2 O9 167.02(11) .
O4 Ni2 O9 87.96(12) .
O2 Ni2 Ni1 41.54(8) .
N13 Ni2 Ni1 129.35(10) .
N17 Ni2 Ni1 134.76(11) .
O3 Ni2 Ni1 85.39(8) .
O4 Ni2 Ni1 42.02(8) .
O9 Ni2 Ni1 81.79(8) .
O2 Ni3 O1 80.62(11) .
O2 Ni3 O3 80.32(11) .
O1 Ni3 O3 82.38(11) .
O2 Ni3 N9 91.38(12) .
O1 Ni3 N9 170.15(12) .
O3 Ni3 N9 102.04(12) .
O2 Ni3 N5 176.60(12) .
O1 Ni3 N5 96.17(12) .
O3 Ni3 N5 98.21(12) .
N9 Ni3 N5 91.93(13) .
O2 Ni3 O8 91.83(11) .
O1 Ni3 O8 83.99(12) .
O3 Ni3 O8 165.21(11) .
N9 Ni3 O8 90.58(13) .
N5 Ni3 O8 88.93(12) .
O4 Ni4 O1 80.55(11) .
O4 Ni4 N1 176.65(13) .
O1 Ni4 N1 96.22(12) .
O4 Ni4 N21 91.54(13) .
O1 Ni4 N21 171.76(13) .
N1 Ni4 N21 91.66(14) .
O4 Ni4 O3 81.83(11) .
O1 Ni4 O3 82.60(11) .
N1 Ni4 O3 98.66(12) .
N21 Ni4 O3 98.66(13) .
O4 Ni4 O5 89.35(12) .
O1 Ni4 O5 83.96(12) .
N1 Ni4 O5 89.46(13) .
N21 Ni4 O5 93.70(13) .
O3 Ni4 O5 164.97(11) .
O15 Ni5 N8 173.61(12) .
O15 Ni5 O14 79.95(11) .
N8 Ni5 O14 93.76(12) .
O15 Ni5 O13 81.73(11) .
N8 Ni5 O13 98.66(12) .
O14 Ni5 O13 82.33(11) .
O15 Ni5 N12 95.57(12) .
N8 Ni5 N12 90.67(13) .
O14 Ni5 N12 174.93(13) .
O13 Ni5 N12 99.46(12) .
O15 Ni5 O18 84.43(11) .
N8 Ni5 O18 94.24(12) .
O14 Ni5 O18 87.75(11) .
O13 Ni5 O18 164.18(11) .
N12 Ni5 O18 89.46(12) .
O16 Ni6 N16 174.32(13) .
O16 Ni6 O13 81.54(11) .
N16 Ni6 O13 97.55(12) .
O16 Ni6 O15 82.70(11) .
N16 Ni6 O15 91.62(12) .
O13 Ni6 O15 80.87(11) .
O16 Ni6 N20 91.34(12) .
N16 Ni6 N20 94.32(14) .
O13 Ni6 N20 104.12(12) .
O15 Ni6 N20 171.64(13) .
O16 Ni6 O21 89.32(11) .
N16 Ni6 O21 90.41(13) .
O13 Ni6 O21 165.34(11) .
O15 Ni6 O21 86.64(11) .
N20 Ni6 O21 87.45(13) .
N24 Ni7 O16 90.82(12) .
N24 Ni7 N4 93.12(14) .
O16 Ni7 N4 175.93(13) .
N24 Ni7 O14 170.32(13) .
O16 Ni7 O14 79.81(11) .
N4 Ni7 O14 96.21(12) .
N24 Ni7 O13 98.53(12) .
O16 Ni7 O13 80.71(11) .
N4 Ni7 O13 99.71(12) .
O14 Ni7 O13 82.45(11) .
N24 Ni7 O17 93.60(13) .
O16 Ni7 O17 92.02(11) .
N4 Ni7 O17 86.70(12) .
O14 Ni7 O17 84.40(11) .
O13 Ni7 O17 165.91(11) .
O16 Ni8 O15 84.22(11) .
O16 Ni8 O14 81.73(11) .
O15 Ni8 O14 80.68(11) .
O16 Ni8 O19 85.85(11) .
O15 Ni8 O19 170.05(11) .
O14 Ni8 O19 97.21(11) .
O16 Ni8 O20 175.95(11) .
O15 Ni8 O20 93.85(11) .
O14 Ni8 O20 94.45(11) .
O19 Ni8 O20 96.01(11) .
O16 Ni8 O22 93.76(11) .
O15 Ni8 O22 90.75(11) .
O14 Ni8 O22 170.65(11) .
O19 Ni8 O22 90.60(11) .
O20 Ni8 O22 89.82(11) .
O32 Ni9 O30 82.44(12) .
O32 Ni9 O31 82.37(12) .
O30 Ni9 O31 82.33(12) .
O32 Ni9 O35 175.12(12) .
O30 Ni9 O35 92.86(12) .
O31 Ni9 O35 95.74(12) .
O32 Ni9 O36 96.49(12) .
O30 Ni9 O36 176.90(13) .
O31 Ni9 O36 94.65(13) .
O35 Ni9 O36 88.13(13) .
O32 Ni9 O38 89.15(15) .
O30 Ni9 O38 96.45(16) .
O31 Ni9 O38 171.52(15) .
O35 Ni9 O38 92.70(15) .
O36 Ni9 O38 86.43(17) .
N36 Ni10 O29 99.65(12) .
N36 Ni10 O32 173.11(13) .
O29 Ni10 O32 80.99(12) .
N36 Ni10 O30 93.18(12) .
O29 Ni10 O30 81.82(11) .
O32 Ni10 O30 80.09(12) .
N36 Ni10 N32 91.35(14) .
O29 Ni10 N32 101.15(13) .
O32 Ni10 N32 95.26(13) .
O30 Ni10 N32 174.09(13) .
N36 Ni10 O158 87.62(14) .
O29 Ni10 O158 166.09(12) .
O32 Ni10 O158 90.39(13) .
O30 Ni10 O158 85.98(12) .
N32 Ni10 O158 90.44(14) .
N40 Ni11 O31 173.56(13) .
N40 Ni11 O29 97.68(12) .
O31 Ni11 O29 82.12(11) .
N40 Ni11 O30 93.17(13) .
O31 Ni11 O30 80.43(12) .
O29 Ni11 O30 81.31(11) .
N40 Ni11 N44 93.03(14) .
O31 Ni11 N44 93.38(13) .
O29 Ni11 N44 97.76(12) .
O30 Ni11 N44 173.81(13) .
N40 Ni11 O34 86.56(12) .
O31 Ni11 O34 93.05(12) .
O29 Ni11 O34 173.06(11) .
O30 Ni11 O34 93.02(11) .
N44 Ni11 O34 87.46(13) .
N28 Ni12 O32 90.99(13) .
N28 Ni12 O31 171.70(14) .
O32 Ni12 O31 80.87(12) .
N28 Ni12 O29 98.01(13) .
O32 Ni12 O29 81.25(11) .
O31 Ni12 O29 82.43(11) .
N28 Ni12 N48 91.42(15) .
O32 Ni12 N48 176.04(14) .
O31 Ni12 N48 96.62(13) .
O29 Ni12 N48 101.51(13) .
N28 Ni12 O33 91.79(15) .
O32 Ni12 O33 87.90(13) .
O31 Ni12 O33 86.33(13) .
O29 Ni12 O33 165.46(12) .
N48 Ni12 O33 88.88(14) .
O44 Ni13 N37 175.53(13) .
O44 Ni13 O42 81.99(11) .
N37 Ni13 O42 98.88(12) .
O44 Ni13 N41 91.00(12) .
N37 Ni13 N41 93.22(14) .
O42 Ni13 N41 97.54(12) .
O44 Ni13 O43 79.76(11) .
N37 Ni13 O43 96.01(13) .
O42 Ni13 O43 81.38(11) .
N41 Ni13 O43 170.76(12) .
O44 Ni13 O47 91.85(11) .
N37 Ni13 O47 86.71(13) .
O42 Ni13 O47 170.45(12) .
N41 Ni13 O47 89.84(13) .
O43 Ni13 O47 90.36(12) .
O45 Ni14 N33 175.00(13) .
O45 Ni14 O42 80.95(11) .
N33 Ni14 O42 98.56(12) .
O45 Ni14 N29 92.44(12) .
N33 Ni14 N29 92.55(13) .
O42 Ni14 N29 99.86(13) .
O45 Ni14 O43 79.78(11) .
N33 Ni14 O43 95.23(12) .
O42 Ni14 O43 81.44(11) .
N29 Ni14 O43 171.84(12) .
O45 Ni14 O46 88.23(12) .
N33 Ni14 O46 91.36(13) .
O42 Ni14 O46 165.33(12) .
N29 Ni14 O46 90.41(14) .
O43 Ni14 O46 86.94(12) .
O45 Ni15 N45 174.61(12) .
O45 Ni15 O42 81.46(11) .
N45 Ni15 O42 101.44(12) .
O45 Ni15 N25 92.51(12) .
N45 Ni15 N25 91.44(13) .
O42 Ni15 N25 100.15(12) .
O45 Ni15 O44 82.02(11) .
N45 Ni15 O44 93.92(12) .
O42 Ni15 O44 80.68(11) .
N25 Ni15 O44 174.30(13) .
O45 Ni15 O49 86.77(11) .
N45 Ni15 O49 89.63(12) .
O42 Ni15 O49 165.27(11) .
N25 Ni15 O49 89.14(12) .
O44 Ni15 O49 88.96(11) .
O45 Ni16 O44 83.95(11) .
O45 Ni16 O43 81.00(11) .
O44 Ni16 O43 80.84(11) .
O45 Ni16 O48 88.74(12) .
O44 Ni16 O48 172.56(12) .
O43 Ni16 O48 99.38(12) .
O45 Ni16 O53 175.58(12) .
O44 Ni16 O53 99.10(12) .
O43 Ni16 O53 96.28(11) .
O48 Ni16 O53 88.28(12) .
O45 Ni16 O51 92.97(11) .
O44 Ni16 O51 90.71(11) .
O43 Ni16 O51 170.07(11) .
O48 Ni16 O51 88.31(12) .
O53 Ni16 O51 90.19(11) .
O12 S1 O9 109.98(19) .
O12 S1 O11 109.2(2) .
O9 S1 O11 109.74(19) .
O12 S1 O10 108.69(18) .
O9 S1 O10 110.31(17) .
O11 S1 O10 108.89(18) .
O23 S2 O24 109.46(18) .
O23 S2 O21 109.64(18) .
O24 S2 O21 109.81(17) .
O23 S2 O22 108.94(18) .
O24 S2 O22 109.63(17) .
O21 S2 O22 109.34(17) .
O67 S3 O64 143.8(4) .
O67 S3 O65 115.6(3) .
O64 S3 O65 48.4(4) .
O67 S3 O68 52.4(4) .
O64 S3 O68 115.5(5) .
O65 S3 O68 141.1(4) .
O67 S3 O70 106.8(3) .
O64 S3 O70 109.2(4) .
O65 S3 O70 107.5(3) .
O68 S3 O70 111.4(4) .
O67 S3 O69 108.0(3) .
O64 S3 O69 62.5(4) .
O65 S3 O69 108.4(3) .
O68 S3 O69 57.3(4) .
O70 S3 O69 110.5(3) .
O67 S3 O66 57.6(3) .
O64 S3 O66 102.4(4) .
O65 S3 O66 58.8(3) .
O68 S3 O66 103.4(4) .
O70 S3 O66 114.7(4) .
O69 S3 O66 134.8(4) .
O27 S4 O28 110.9(2) .
O27 S4 O26 109.58(18) .
O28 S4 O26 108.9(2) .
O27 S4 O25 109.96(18) .
O28 S4 O25 108.91(18) .
O26 S4 O25 108.53(18) .
O52 S5 O50 109.42(17) .
O52 S5 O49 108.61(17) .
O50 S5 O49 110.89(17) .
O52 S5 O51 108.36(17) .
O50 S5 O51 108.64(17) .
O49 S5 O51 110.87(16) .
O63 S6 O59 124.0(14) .
O63 S6 O60 147.5(9) .
O59 S6 O60 51.5(10) .
O63 S6 O62 53.3(10) .
O59 S6 O62 147.2(11) .
O60 S6 O62 110.6(2) .
O63 S6 O57 102.9(9) .
O59 S6 O57 102.3(11) .
O60 S6 O57 109.5(2) .
O62 S6 O57 110.2(2) .
O63 S6 O58 61.3(10) .
O59 S6 O58 63.1(10) .
O60 S6 O58 107.7(2) .
O62 S6 O58 107.7(2) .
O57 S6 O58 111.0(2) .
O63 S6 O61 107.3(13) .
O59 S6 O61 107.1(13) .
O60 S6 O61 57.1(8) .
O62 S6 O61 55.6(8) .
O57 S6 O61 113.4(10) .
O58 S6 O61 135.6(10) .
O39 S7 O41 109.8(3) .
O39 S7 O40 110.2(2) .
O41 S7 O40 110.2(2) .
O39 S7 O38 109.5(2) .
O41 S7 O38 107.3(3) .
O40 S7 O38 109.8(3) .
O39 S7 O37 83.0(5) .
O41 S7 O37 78.2(6) .
O40 S7 O37 159.4(6) .
O38 S7 O37 49.8(6) .
O56 S8 O54 110.35(18) .
O56 S8 O55 110.50(19) .
O54 S8 O55 109.15(19) .
O56 S8 O53 108.63(17) .
O54 S8 O53 109.23(18) .
O55 S8 O53 108.96(17) .
Ni1 O1 Ni4 97.93(12) .
Ni1 O1 Ni3 97.08(12) .
Ni4 O1 Ni3 96.94(11) .
Ni1 O2 Ni2 95.57(12) .
Ni1 O2 Ni3 99.09(13) .
Ni2 O2 Ni3 99.98(12) .
Ni4 O3 Ni2 97.68(11) .
Ni4 O3 Ni3 96.10(11) .
Ni2 O3 Ni3 98.46(11) .
Ni1 O4 Ni4 99.49(12) .
Ni1 O4 Ni2 94.28(12) .
Ni4 O4 Ni2 98.39(12) .
S1 O9 Ni2 129.63(18) .
S1 O10 Ni1 130.50(17) .
Ni6 O13 Ni7 97.75(11) .
Ni6 O13 Ni5 97.73(11) .
Ni7 O13 Ni5 96.51(11) .
Ni8 O14 Ni7 98.25(12) .
Ni8 O14 Ni5 98.65(12) .
Ni7 O14 Ni5 96.60(11) .
Ni8 O15 Ni5 100.19(12) .
Ni8 O15 Ni6 94.36(11) .
Ni5 O15 Ni6 98.85(11) .
Ni8 O16 Ni6 96.33(12) .
Ni8 O16 Ni7 99.35(12) .
Ni6 O16 Ni7 99.14(12) .
S2 O21 Ni6 124.76(17) .
S2 O22 Ni8 122.20(16) .
Ni12 O29 Ni10 98.24(12) .
Ni12 O29 Ni11 96.76(12) .
Ni10 O29 Ni11 97.90(12) .
Ni9 O30 Ni10 97.96(12) .
Ni9 O30 Ni11 98.19(13) .
Ni10 O30 Ni11 97.63(11) .
Ni9 O31 Ni12 97.37(13) .
Ni9 O31 Ni11 98.18(13) .
Ni12 O31 Ni11 97.25(12) .
Ni9 O32 Ni12 98.31(13) .
Ni9 O32 Ni10 98.25(12) .
Ni12 O32 Ni10 98.39(12) .
O158 O37 O38 124.5(12) .
O158 O37 S7 152.9(12) .
O38 O37 S7 50.9(6) .
O37 O38 S7 79.3(7) .
O37 O38 Ni9 116.1(7) .
S7 O38 Ni9 123.1(3) .
Ni13 O42 Ni15 97.93(11) .
Ni13 O42 Ni14 98.23(11) .
Ni15 O42 Ni14 97.13(12) .
Ni16 O43 Ni14 98.00(12) .
Ni16 O43 Ni13 97.89(11) .
Ni14 O43 Ni13 97.29(11) .
Ni16 O44 Ni13 100.84(12) .
Ni16 O44 Ni15 94.93(12) .
Ni13 O44 Ni15 98.34(11) .
Ni16 O45 Ni15 96.83(12) .
Ni16 O45 Ni14 100.32(12) .
Ni15 O45 Ni14 99.21(12) .
S5 O49 Ni15 124.65(17) .
S5 O51 Ni16 123.89(16) .
S8 O53 Ni16 126.00(17) .
O63 O58 S6 54.5(8) .
O63 O58 O59 108.6(11) .
S6 O58 O59 54.4(8) .
O60 O59 S6 67.8(11) .
O60 O59 O58 121.0(16) .
S6 O59 O58 62.5(9) .
O59 O60 O61 124.0(13) .
O59 O60 S6 60.7(9) .
O61 O60 S6 65.5(9) .
O62 O61 O60 113.2(14) .
O62 O61 S6 58.1(8) .
O60 O61 S6 57.3(7) .
O63 O62 O61 123.0(13) .
O63 O62 S6 58.9(10) .
O61 O62 S6 66.3(8) .
O62 O63 S6 67.8(10) .
O62 O63 O58 122.4(15) .
S6 O63 O58 64.2(10) .
O65 O64 S3 66.0(4) .
O65 O64 O69 124.9(6) .
S3 O64 O69 62.6(3) .
O64 O65 S3 65.6(4) .
O64 O65 O66 124.9(6) .
S3 O65 O66 67.1(4) .
O67 O66 O65 107.5(5) .
O67 O66 S3 54.1(3) .
O65 O66 S3 54.1(3) .
O68 O67 S3 64.3(4) .
O68 O67 O66 122.5(6) .
S3 O67 O66 68.2(4) .
O67 O68 O69 126.3(6) .
O67 O68 S3 63.3(4) .
O69 O68 S3 65.4(4) .
O68 O69 O64 108.4(5) .
O68 O69 S3 57.3(4) .
O64 O69 S3 54.9(3) .
O76 O77 O168 69.6(6) .
O37 O158 Ni10 120.8(8) .
O109 O161 O72 142.2(15) 3_666
O79 O168 O77 159.0(11) .
C1 N1 C2 105.9(4) .
C1 N1 Ni4 127.3(3) .
C2 N1 Ni4 126.8(3) .
C1 N2 C3 107.4(4) .
C1 N2 C4 126.4(4) .
C3 N2 C4 126.2(4) .
C11 N3 C13 107.0(3) .
C11 N3 C8 127.4(3) .
C13 N3 C8 125.5(3) .
C11 N4 C12 105.9(3) .
C11 N4 Ni7 130.4(3) .
C12 N4 Ni7 123.3(3) .
C14 N5 C15 106.3(3) .
C14 N5 Ni3 128.1(3) .
C15 N5 Ni3 125.6(3) .
C14 N6 C16 107.2(3) .
C14 N6 C17 127.2(3) .
C16 N6 C17 125.5(3) .
C24 N7 C25 106.7(3) .
C24 N7 C19 127.6(3) .
C25 N7 C19 125.6(3) .
C24 N8 C26 106.4(3) .
C24 N8 Ni5 127.7(3) .
C26 N8 Ni5 125.7(3) .
C27 N9 C28 105.8(3) .
C27 N9 Ni3 130.1(3) .
C28 N9 Ni3 123.3(3) .
C27 N10 C29 106.7(3) .
C27 N10 C30 126.4(3) .
C29 N10 C30 126.3(4) .
C37 N11 C38 106.5(4) .
C37 N11 C32 127.5(4) .
C38 N11 C32 125.5(4) .
C37 N12 C39 105.6(3) .
C37 N12 Ni5 131.4(3) .
C39 N12 Ni5 122.0(3) .
C40 N13 C41 105.8(4) .
C40 N13 Ni2 129.9(3) .
C41 N13 Ni2 123.2(3) .
C40 N14 C42 107.2(4) .
C40 N14 C43 126.5(4) .
C42 N14 C43 126.2(4) .
C50 N15 C52 107.0(4) .
C50 N15 C45 126.8(4) .
C52 N15 C45 126.2(4) .
C50 N16 C51 106.0(3) .
C50 N16 Ni6 128.8(3) .
C51 N16 Ni6 124.7(3) .
C53 N17 C54 106.1(4) .
C53 N17 Ni2 129.8(3) .
C54 N17 Ni2 123.9(3) .
C53 N18 C55 106.7(4) .
C53 N18 C56 127.0(4) .
C55 N18 C56 126.2(4) .
C63 N19 C64 106.8(4) .
C63 N19 C58 126.7(4) .
C64 N19 C58 126.4(4) .
C63 N20 C65 105.8(4) .
C63 N20 Ni6 131.3(3) .
C65 N20 Ni6 122.9(3) .
C66 N21 C67 106.6(3) .
C66 N21 Ni4 127.4(3) .
C67 N21 Ni4 125.6(3) .
C66 N22 C68 107.5(3) .
C66 N22 C69 126.6(4) .
C68 N22 C69 125.9(4) .
C76 N23 C78 107.2(3) .
C76 N23 C71 127.6(3) .
C78 N23 C71 125.2(3) .
C76 N24 C77 106.3(3) .
C76 N24 Ni7 132.0(3) .
C77 N24 Ni7 121.6(3) .
C79 N25 C80 106.0(3) .
C79 N25 Ni15 130.4(3) .
C80 N25 Ni15 123.6(3) .
C79 N26 C81 106.8(3) .
C79 N26 C82 127.9(3) .
C81 N26 C82 125.3(3) .
C89 N27 C91 106.4(4) .
C89 N27 C86 127.3(3) .
C91 N27 C86 126.2(4) .
C89 N28 C90 105.6(4) .
C89 N28 Ni12 130.8(3) .
C90 N28 Ni12 123.4(3) .
C92 N29 C93 105.7(3) .
C92 N29 Ni14 131.4(3) .
C93 N29 Ni14 122.9(3) .
C92 N30 C94 106.4(4) .
C92 N30 C95 127.8(3) .
C94 N30 C95 125.6(4) .
C102 N31 C104 105.7(4) .
C102 N31 C99 128.3(4) .
C104 N31 C99 125.9(4) .
C102 N32 C103 105.1(4) .
C102 N32 Ni10 132.9(3) .
C103 N32 Ni10 121.8(3) .
C105 N33 C106 106.0(3) .
C105 N33 Ni14 127.8(3) .
C106 N33 Ni14 126.1(3) .
C105 N34 C107 107.1(3) .
C105 N34 C108 126.9(3) .
C107 N34 C108 125.9(3) .
C115 N35 C117 107.3(3) .
C115 N35 C110 126.8(3) .
C117 N35 C110 125.9(3) .
C115 N36 C116 106.3(3) .
C115 N36 Ni10 128.0(3) .
C116 N36 Ni10 125.7(3) .
C118 N37 C119 105.6(3) .
C118 N37 Ni13 128.1(3) .
C119 N37 Ni13 126.1(3) .
C118 N38 C120 106.7(3) .
C118 N38 C121 126.8(3) .
C120 N38 C121 126.5(3) .
C128 N39 C130 107.1(3) .
C128 N39 C123 127.4(3) .
C130 N39 C123 125.5(3) .
C128 N40 C129 106.0(3) .
C128 N40 Ni11 129.5(3) .
C129 N40 Ni11 124.4(3) .
C131 N41 C132 106.2(3) .
C131 N41 Ni13 128.9(3) .
C132 N41 Ni13 123.9(3) .
C131 N42 C133 107.1(3) .
C131 N42 C134 127.3(3) .
C133 N42 C134 125.6(4) .
C141 N43 C143 107.6(3) .
C141 N43 C136 127.5(3) .
C143 N43 C136 124.7(3) .
C141 N44 C142 105.9(3) .
C141 N44 Ni11 128.7(3) .
C142 N44 Ni11 125.0(3) .
C144 N45 C145 106.3(3) .
C144 N45 Ni15 129.0(3) .
C145 N45 Ni15 123.8(3) .
C144 N46 C146 106.7(3) .
C144 N46 C147 126.7(3) .
C146 N46 C147 126.5(3) .
C154 N47 C156 107.0(4) .
C154 N47 C149 127.3(4) .
C156 N47 C149 125.7(4) .
C154 N48 C155 106.2(4) .
C154 N48 Ni12 130.7(3) .
C155 N48 Ni12 122.6(3) .
N1 C1 N2 110.8(4) .
N1 C1 H1 124.6 .
N2 C1 H1 124.6 .
C3 C2 N1 110.0(4) .
C3 C2 H2 125.0 .
N1 C2 H2 125.0 .
C2 C3 N2 106.0(4) .
C2 C3 H3 127.0 .
N2 C3 H3 127.0 .
C5 C4 C9 122.1(4) .
C5 C4 N2 118.9(4) .
C9 C4 N2 119.0(4) .
C4 C5 C6 119.9(4) .
C4 C5 H5 120.0 .
C6 C5 H5 120.0 .
C5 C6 C7 118.9(4) .
C5 C6 C10 120.8(4) .
C7 C6 C10 120.3(4) .
C8 C7 C6 120.5(4) .
C8 C7 H7 119.7 .
C6 C7 H7 119.7 .
C7 C8 C9 121.4(4) .
C7 C8 N3 119.3(4) .
C9 C8 N3 119.3(4) .
C4 C9 C8 117.2(4) .
C4 C9 H9 121.4 .
C8 C9 H9 121.4 .
C6 C10 H10A 109.5 .
C6 C10 H10B 109.5 .
H10A C10 H10B 109.5 .
C6 C10 H10C 109.5 .
H10A C10 H10C 109.5 .
H10B C10 H10C 109.5 .
N4 C11 N3 110.9(4) .
N4 C11 H11 124.5 .
N3 C11 H11 124.5 .
C13 C12 N4 110.2(4) .
C13 C12 H12 124.9 .
N4 C12 H12 124.9 .
C12 C13 N3 106.0(4) .
C12 C13 H13 127.0 .
N3 C13 H13 127.0 .
N5 C14 N6 110.7(3) .
N5 C14 H14 124.6 .
N6 C14 H14 124.6 .
C16 C15 N5 109.8(3) .
C16 C15 H15 125.1 .
N5 C15 H15 125.1 .
C15 C16 N6 105.9(3) .
C15 C16 H16 127.0 .
N6 C16 H16 127.0 .
C18 C17 C22 122.0(4) .
C18 C17 N6 120.0(4) .
C22 C17 N6 117.9(3) .
C17 C18 C19 117.4(4) .
C17 C18 H18 121.3 .
C19 C18 H18 121.3 .
C20 C19 C18 121.5(4) .
C20 C19 N7 119.3(4) .
C18 C19 N7 119.2(3) .
C19 C20 C21 120.4(4) .
C19 C20 H20 119.8 .
C21 C20 H20 119.8 .
C20 C21 C22 118.9(4) .
C20 C21 C23 120.3(4) .
C22 C21 C23 120.8(4) .
C17 C22 C21 119.7(4) .
C17 C22 H22 120.2 .
C21 C22 H22 120.2 .
C21 C23 H23A 109.5 .
C21 C23 H23B 109.5 .
H23A C23 H23B 109.5 .
C21 C23 H23C 109.5 .
H23A C23 H23C 109.5 .
H23B C23 H23C 109.5 .
N8 C24 N7 111.1(3) .
N8 C24 H24 124.4 .
N7 C24 H24 124.4 .
C26 C25 N7 106.3(4) .
C26 C25 H25 126.8 .
N7 C25 H25 126.8 .
C25 C26 N8 109.5(4) .
C25 C26 H26 125.3 .
N8 C26 H26 125.3 .
N9 C27 N10 111.5(4) .
N9 C27 H27 124.3 .
N10 C27 H27 124.3 .
C29 C28 N9 109.9(4) .
C29 C28 H28 125.1 .
N9 C28 H28 125.1 .
C28 C29 N10 106.2(4) .
C28 C29 H29 126.9 .
N10 C29 H29 126.9 .
C31 C30 C35 122.1(4) .
C31 C30 N10 118.9(4) .
C35 C30 N10 119.0(4) .
C30 C31 C32 117.5(4) .
C30 C31 H31 121.2 .
C32 C31 H31 121.2 .
C31 C32 C33 121.5(4) .
C31 C32 N11 119.1(4) .
C33 C32 N11 119.4(4) .
C34 C33 C32 120.2(4) .
C34 C33 H33 119.9 .
C32 C33 H33 119.9 .
C35 C34 C33 118.7(4) .
C35 C34 C36 121.1(4) .
C33 C34 C36 120.2(4) .
C34 C35 C30 120.0(4) .
C34 C35 H35 120.0 .
C30 C35 H35 120.0 .
C34 C36 H36A 109.5 .
C34 C36 H36B 109.5 .
H36A C36 H36B 109.5 .
C34 C36 H36C 109.5 .
H36A C36 H36C 109.5 .
H36B C36 H36C 109.5 .
N12 C37 N11 111.3(4) .
N12 C37 H37 124.4 .
N11 C37 H37 124.4 .
C39 C38 N11 106.3(4) .
C39 C38 H38 126.9 .
N11 C38 H38 126.9 .
C38 C39 N12 110.2(4) .
C38 C39 H39 124.9 .
N12 C39 H39 124.9 .
N13 C40 N14 111.2(4) .
N13 C40 H40 124.4 .
N14 C40 H40 124.4 .
C42 C41 N13 110.3(4) .
C42 C41 H41 124.9 .
N13 C41 H41 124.9 .
C41 C42 N14 105.4(4) .
C41 C42 H42 127.3 .
N14 C42 H42 127.3 .
C48 C43 C44 121.8(4) .
C48 C43 N14 119.7(4) .
C44 C43 N14 118.4(4) .
C45 C44 C43 117.2(4) .
C45 C44 H44 121.4 .
C43 C44 H44 121.4 .
C46 C45 C44 121.9(4) .
C46 C45 N15 120.1(4) .
C44 C45 N15 118.0(4) .
C45 C46 C47 120.1(4) .
C45 C46 H46 119.9 .
C47 C46 H46 119.9 .
C48 C47 C46 118.8(4) .
C48 C47 C49 121.0(4) .
C46 C47 C49 120.2(4) .
C47 C48 C43 120.1(4) .
C47 C48 H48 119.9 .
C43 C48 H48 119.9 .
C47 C49 H49A 109.5 .
C47 C49 H49B 109.5 .
H49A C49 H49B 109.5 .
C47 C49 H49C 109.5 .
H49A C49 H49C 109.5 .
H49B C49 H49C 109.5 .
N16 C50 N15 111.3(4) .
N16 C50 H50 124.4 .
N15 C50 H50 124.4 .
C52 C51 N16 110.0(4) .
C52 C51 H51 125.0 .
N16 C51 H51 125.0 .
C51 C52 N15 105.7(4) .
C51 C52 H52 127.2 .
N15 C52 H52 127.2 .
N17 C53 N18 111.4(4) .
N17 C53 H53 124.3 .
N18 C53 H53 124.3 .
C55 C54 N17 109.6(4) .
C54 C55 N18 106.2(4) .
C57 C56 C61 121.0(4) .
C57 C56 N18 119.7(4) .
C61 C56 N18 119.3(4) .
C56 C57 C58 118.5(4) .
C56 C57 H57 120.8 .
C58 C57 H57 120.8 .
C57 C58 C59 121.1(4) .
C57 C58 N19 119.9(4) .
C59 C58 N19 119.0(4) .
C60 C59 C58 119.8(4) .
C60 C59 H59 120.1 .
C58 C59 H59 120.1 .
C61 C60 C59 119.1(4) .
C61 C60 C62 120.3(4) .
C59 C60 C62 120.6(4) .
C60 C61 C56 120.4(4) .
C60 C61 H61 119.8 .
C56 C61 H61 119.8 .
C60 C62 H62A 109.5 .
C60 C62 H62B 109.5 .
H62A C62 H62B 109.5 .
C60 C62 H62C 109.5 .
H62A C62 H62C 109.5 .
H62B C62 H62C 109.5 .
N20 C63 N19 111.3(4) .
N20 C63 H63 124.3 .
N19 C63 H63 124.3 .
C65 C64 N19 106.1(4) .
C64 C65 N20 110.0(4) .
C64 C65 H65 125.0 .
N20 C65 H65 125.0 .
N21 C66 N22 110.2(4) .
N21 C66 H66 124.9 .
N22 C66 H66 124.9 .
C68 C67 N21 110.1(4) .
C68 C67 H67 125.0 .
N21 C67 H67 125.0 .
C67 C68 N22 105.6(4) .
C67 C68 H68 127.2 .
N22 C68 H68 127.2 .
C74 C69 C70 121.5(4) .
C74 C69 N22 119.2(4) .
C70 C69 N22 119.3(4) .
C71 C70 C69 117.8(4) .
C71 C70 H70 121.1 .
C69 C70 H70 121.1 .
C70 C71 C72 121.5(4) .
C70 C71 N23 120.2(4) .
C72 C71 N23 118.3(4) .
C71 C72 C73 119.4(4) .
C71 C72 H72 120.3 .
C73 C72 H72 120.3 .
C74 C73 C72 119.6(4) .
C74 C73 C75 120.7(4) .
C72 C73 C75 119.6(4) .
C69 C74 C73 120.2(4) .
C69 C74 H74 119.9 .
C73 C74 H74 119.9 .
C73 C75 H75A 109.5 .
C73 C75 H75B 109.5 .
H75A C75 H75B 109.5 .
C73 C75 H75C 109.5 .
H75A C75 H75C 109.5 .
H75B C75 H75C 109.5 .
N24 C76 N23 110.4(3) .
N24 C76 H76 124.8 .
N23 C76 H76 124.8 .
C78 C77 N24 110.4(4) .
C78 C77 H77 124.8 .
N24 C77 H77 124.8 .
C77 C78 N23 105.7(4) .
C77 C78 H78 127.2 .
N23 C78 H78 127.2 .
N25 C79 N26 111.0(3) .
N25 C79 H79 124.5 .
N26 C79 H79 124.5 .
C81 C80 N25 109.9(4) .
C81 C80 H80 125.0 .
N25 C80 H80 125.0 .
C80 C81 N26 106.3(4) .
C80 C81 H81 126.9 .
N26 C81 H81 126.9 .
C87 C82 C83 121.6(4) .
C87 C82 N26 119.6(4) .
C83 C82 N26 118.8(4) .
C82 C83 C84 119.5(4) .
C82 C83 H83 120.2 .
C84 C83 H83 120.2 .
C85 C84 C83 119.1(4) .
C85 C84 C88 119.5(4) .
C83 C84 C88 121.4(4) .
C84 C85 C86 120.7(4) .
C84 C85 H85 119.7 .
C86 C85 H85 119.7 .
C85 C86 C87 121.2(4) .
C85 C86 N27 118.5(4) .
C87 C86 N27 120.3(4) .
C82 C87 C86 117.9(4) .
C82 C87 H87 121.0 .
C86 C87 H87 121.0 .
C84 C88 H88A 109.5 .
C84 C88 H88B 109.5 .
H88A C88 H88B 109.5 .
C84 C88 H88C 109.5 .
H88A C88 H88C 109.5 .
H88B C88 H88C 109.5 .
N28 C89 N27 111.4(4) .
N28 C89 H89 124.3 .
N27 C89 H89 124.3 .
C91 C90 N28 109.8(4) .
C91 C90 H90 125.1 .
N28 C90 H90 125.1 .
C90 C91 N27 106.7(4) .
C90 C91 H91 126.6 .
N27 C91 H91 126.6 .
N29 C92 N30 111.4(4) .
N29 C92 H92 124.3 .
N30 C92 H92 124.3 .
C94 C93 N29 109.8(4) .
C94 C93 H93 125.1 .
N29 C93 H93 125.1 .
C93 C94 N30 106.6(4) .
C93 C94 H94 126.7 .
N30 C94 H94 126.7 .
C96 C95 C100 121.2(4) .
C96 C95 N30 119.1(4) .
C100 C95 N30 119.8(4) .
C95 C96 C97 120.5(4) .
C95 C96 H96 119.7 .
C97 C96 H96 119.7 .
C98 C97 C96 119.0(4) .
C98 C97 C101 121.3(4) .
C96 C97 C101 119.7(4) .
C97 C98 C99 120.1(4) .
C97 C98 H98 120.0 .
C99 C98 H98 120.0 .
C98 C99 C100 121.3(4) .
C98 C99 N31 119.2(4) .
C100 C99 N31 119.5(4) .
C99 C100 C95 117.8(4) .
C99 C100 H100 121.1 .
C95 C100 H100 121.1 .
C97 C101 H10D 109.5 .
C97 C101 H10E 109.5 .
H10D C101 H10E 109.5 .
C97 C101 H10F 109.5 .
H10D C101 H10F 109.5 .
H10E C101 H10F 109.5 .
N32 C102 N31 111.9(4) .
N32 C102 H102 124.0 .
N31 C102 H102 124.0 .
C104 C103 N32 110.2(4) .
C104 C103 H103 124.9 .
N32 C103 H103 124.9 .
C103 C104 N31 107.1(4) .
C103 C104 H104 126.5 .
N31 C104 H104 126.5 .
N33 C105 N34 110.8(3) .
N33 C105 H105 124.6 .
N34 C105 H105 124.6 .
C107 C106 N33 110.1(4) .
C107 C106 H106 125.0 .
N33 C106 H106 125.0 .
C106 C107 N34 106.0(3) .
C106 C107 H107 127.0 .
N34 C107 H107 127.0 .
C109 C108 C113 121.4(4) .
C109 C108 N34 119.9(4) .
C113 C108 N34 118.6(4) .
C108 C109 C110 117.9(4) .
C108 C109 H109 121.0 .
C110 C109 H109 121.0 .
C109 C110 C111 121.4(4) .
C109 C110 N35 119.4(4) .
C111 C110 N35 119.1(4) .
C112 C111 C110 120.0(4) .
C112 C111 H111 120.0 .
C110 C111 H111 120.0 .
C113 C112 C111 119.1(4) .
C113 C112 C114 120.7(4) .
C111 C112 C114 120.2(4) .
C112 C113 C108 120.1(4) .
C112 C113 H113 119.9 .
C108 C113 H113 119.9 .
C112 C114 H11A 109.5 .
C112 C114 H11B 109.5 .
H11A C114 H11B 109.5 .
C112 C114 H11C 109.5 .
H11A C114 H11C 109.5 .
H11B C114 H11C 109.5 .
N36 C115 N35 110.8(3) .
N36 C115 H115 124.6 .
N35 C115 H115 124.6 .
C117 C116 N36 109.8(3) .
C117 C116 H116 125.1 .
N36 C116 H116 125.1 .
C116 C117 N35 105.9(4) .
C116 C117 H117 127.1 .
N35 C117 H117 127.1 .
N37 C118 N38 111.6(4) .
N37 C118 H118 124.2 .
N38 C118 H118 124.2 .
C120 C119 N37 110.0(4) .
C120 C119 H119 125.0 .
N37 C119 H119 125.0 .
C119 C120 N38 106.1(4) .
C119 C120 H120 126.9 .
N38 C120 H120 126.9 .
C122 C121 C126 121.6(4) .
C122 C121 N38 119.1(4) .
C126 C121 N38 119.2(4) .
C123 C122 C121 117.5(4) .
C123 C122 H122 121.2 .
C121 C122 H122 121.2 .
C122 C123 C124 122.0(4) .
C122 C123 N39 119.5(4) .
C124 C123 N39 118.4(4) .
C123 C124 C125 120.1(4) .
C123 C124 H124 120.0 .
C125 C124 H124 120.0 .
C124 C125 C126 118.8(4) .
C124 C125 C127 119.8(4) .
C126 C125 C127 121.4(4) .
C125 C126 C121 120.1(4) .
C125 C126 H126 120.0 .
C121 C126 H126 120.0 .
C125 C127 H12A 109.5 .
C125 C127 H12B 109.5 .
H12A C127 H12B 109.5 .
C125 C127 H12C 109.5 .
H12A C127 H12C 109.5 .
H12B C127 H12C 109.5 .
N40 C128 N39 110.8(3) .
N40 C128 H128 124.6 .
N39 C128 H128 124.6 .
C130 C129 N40 110.0(4) .
C130 C129 H129 125.0 .
N40 C129 H129 125.0 .
C129 C130 N39 106.1(4) .
C129 C130 H130 126.9 .
N39 C130 H130 126.9 .
N41 C131 N42 111.2(3) .
N41 C131 H131 124.4 .
N42 C131 H131 124.4 .
C133 C132 N41 109.5(4) .
C133 C132 H132 125.3 .
N41 C132 H132 125.3 .
C132 C133 N42 106.1(4) .
C132 C133 H133 127.0 .
N42 C133 H133 127.0 .
C135 C134 C139 121.5(4) .
C135 C134 N42 119.2(4) .
C139 C134 N42 119.3(4) .
C134 C135 C136 117.8(4) .
C134 C135 H135 121.1 .
C136 C135 H135 121.1 .
C137 C136 C135 121.8(4) .
C137 C136 N43 119.0(4) .
C135 C136 N43 119.2(4) .
C136 C137 C138 119.7(4) .
C136 C137 H137 120.2 .
C138 C137 H137 120.2 .
C139 C138 C137 119.4(4) .
C139 C138 C140 120.5(4) .
C137 C138 C140 120.2(4) .
C134 C139 C138 119.9(4) .
C134 C139 H139 120.1 .
C138 C139 H139 120.1 .
C138 C140 H14A 109.5 .
C138 C140 H14B 109.5 .
H14A C140 H14B 109.5 .
C138 C140 H14C 109.5 .
H14A C140 H14C 109.5 .
H14B C140 H14C 109.5 .
N44 C141 N43 110.8(4) .
N44 C141 H141 124.6 .
N43 C141 H141 124.6 .
C143 C142 N44 110.2(4) .
C143 C142 H142 124.9 .
N44 C142 H142 124.9 .
C142 C143 N43 105.5(4) .
C142 C143 H143 127.2 .
N43 C143 H143 127.2 .
N45 C144 N46 111.3(3) .
N45 C144 H144 124.4 .
N46 C144 H144 124.4 .
C146 C145 N45 109.2(4) .
C146 C145 H145 125.4 .
N45 C145 H145 125.4 .
C145 C146 N46 106.5(4) .
C145 C146 H146 126.8 .
N46 C146 H146 126.8 .
C148 C147 C152 122.1(4) .
C148 C147 N46 118.8(3) .
C152 C147 N46 119.1(4) .
C147 C148 C149 117.1(4) .
C147 C148 H148 121.4 .
C149 C148 H148 121.4 .
C150 C149 C148 121.3(4) .
C150 C149 N47 119.7(4) .
C148 C149 N47 119.0(4) .
C149 C150 C151 120.5(4) .
C149 C150 H150 119.7 .
C151 C150 H150 119.7 .
C150 C151 C152 119.4(4) .
C150 C151 C153 120.9(4) .
C152 C151 C153 119.7(4) .
C151 C152 C147 119.6(4) .
C151 C152 H152 120.2 .
C147 C152 H152 120.2 .
C151 C153 H15A 109.5 .
C151 C153 H15B 109.5 .
H15A C153 H15B 109.5 .
C151 C153 H15C 109.5 .
H15A C153 H15C 109.5 .
H15B C153 H15C 109.5 .
N48 C154 N47 110.8(4) .
N48 C154 H154 124.6 .
N47 C154 H154 124.6 .
C156 C155 N48 110.0(4) .
C156 C155 H155 125.0 .
N48 C155 H155 125.0 .
C155 C156 N47 106.0(4) .
C155 C156 H156 127.0 .
N47 C156 H156 127.0 .
C158 C157 O103 139.6(13) .
O104 C158 C157 164.6(16) .

loop_
_geom_bond_atom_site_label_1
_geom_bond_atom_site_label_2
_geom_bond_distance
_geom_bond_site_symmetry_2
Ni1 O2 1.994(3) .
Ni1 O4 2.009(3) .
Ni1 O1 2.048(3) .
Ni1 O6 2.091(3) .
Ni1 O7 2.100(3) .
Ni1 O10 2.123(3) .
Ni1 Ni2 2.9932(9) .
Ni2 O2 2.047(3) .
Ni2 N13 2.060(4) .
Ni2 N17 2.061(4) .
Ni2 O3 2.072(3) .
Ni2 O4 2.074(3) .
Ni2 O9 2.182(3) .
Ni3 O2 2.053(3) .
Ni3 O1 2.062(3) .
Ni3 O3 2.075(3) .
Ni3 N9 2.076(4) .
Ni3 N5 2.077(3) .
Ni3 O8 2.156(3) .
Ni4 O4 2.047(3) .
Ni4 O1 2.056(3) .
Ni4 N1 2.062(4) .
Ni4 N21 2.062(4) .
Ni4 O3 2.071(3) .
Ni4 O5 2.212(3) .
Ni5 O15 2.031(3) .
Ni5 N8 2.044(3) .
Ni5 O14 2.068(3) .
Ni5 O13 2.070(3) .
Ni5 N12 2.091(3) .
Ni5 O18 2.182(3) .
Ni6 O16 2.028(3) .
Ni6 N16 2.052(3) .
Ni6 O13 2.067(3) .
Ni6 O15 2.071(3) .
Ni6 N20 2.074(4) .
Ni6 O21 2.205(3) .
Ni7 N24 2.062(3) .
Ni7 O16 2.063(3) .
Ni7 N4 2.065(3) .
Ni7 O14 2.066(3) .
Ni7 O13 2.067(3) .
Ni7 O17 2.159(3) .
Ni8 O16 2.009(3) .
Ni8 O15 2.030(3) .
Ni8 O14 2.039(3) .
Ni8 O19 2.090(3) .
Ni8 O20 2.102(3) .
Ni8 O22 2.121(3) .
Ni9 O32 2.013(3) .
Ni9 O30 2.021(3) .
Ni9 O31 2.038(3) .
Ni9 O35 2.050(3) .
Ni9 O36 2.136(3) .
Ni9 O38 2.176(5) .
Ni10 N36 2.056(4) .
Ni10 O29 2.062(3) .
Ni10 O32 2.065(3) .
Ni10 O30 2.066(3) .
Ni10 N32 2.090(4) .
Ni10 O158 2.170(3) .
Ni11 N40 2.060(3) .
Ni11 O31 2.061(3) .
Ni11 O29 2.073(3) .
Ni11 O30 2.077(3) .
Ni11 N44 2.085(4) .
Ni11 O34 2.139(3) .
Ni12 N28 2.034(4) .
Ni12 O32 2.055(3) .
Ni12 O31 2.059(3) .
Ni12 O29 2.062(3) .
Ni12 N48 2.080(4) .
Ni12 O33 2.165(3) .
Ni13 O44 2.033(3) .
Ni13 N37 2.056(3) .
Ni13 O42 2.067(3) .
Ni13 N41 2.084(4) .
Ni13 O43 2.088(3) .
Ni13 O47 2.192(3) .
Ni14 O45 2.046(3) .
Ni14 N33 2.066(3) .
Ni14 O42 2.072(3) .
Ni14 N29 2.077(4) .
Ni14 O43 2.080(3) .
Ni14 O46 2.153(3) .
Ni15 O45 2.029(3) .
Ni15 N45 2.045(3) .
Ni15 O42 2.067(3) .
Ni15 N25 2.081(3) .
Ni15 O44 2.088(3) .
Ni15 O49 2.184(3) .
Ni16 O45 2.019(3) .
Ni16 O44 2.020(3) .
Ni16 O43 2.055(3) .
Ni16 O48 2.086(3) .
Ni16 O53 2.102(3) .
Ni16 O51 2.103(3) .
S1 O12 1.471(3) .
S1 O9 1.477(3) .
S1 O11 1.483(3) .
S1 O10 1.491(3) .
S2 O23 1.468(3) .
S2 O24 1.483(3) .
S2 O21 1.487(3) .
S2 O22 1.491(3) .
S3 O67 1.425(5) .
S3 O64 1.431(7) .
S3 O65 1.435(5) .
S3 O68 1.437(7) .
S3 O70 1.488(4) .
S3 O69 1.553(5) .
S3 O66 1.633(7) .
S4 O27 1.457(3) .
S4 O28 1.472(3) .
S4 O26 1.482(3) .
S4 O25 1.485(3) .
S5 O52 1.475(3) .
S5 O50 1.479(3) .
S5 O49 1.481(3) .
S5 O51 1.492(3) .
S6 O63 1.36(2) .
S6 O59 1.381(19) .
S6 O60 1.467(3) .
S6 O62 1.471(3) .
S6 O57 1.491(3) .
S6 O58 1.505(4) .
S6 O61 1.59(2) .
S7 O39 1.460(4) .
S7 O41 1.479(5) .
S7 O40 1.485(4) .
S7 O38 1.589(5) .
S7 O37 2.01(2) .
S8 O56 1.468(3) .
S8 O54 1.476(3) .
S8 O55 1.476(3) .
S8 O53 1.499(3) .
O37 O158 1.531(19) .
O37 O38 1.56(2) .
O58 O63 1.47(2) .
O58 O59 1.51(2) .
O59 O60 1.24(2) .
O60 O61 1.46(2) .
O61 O62 1.43(2) .
O62 O63 1.27(2) .
O64 O65 1.176(10) .
O64 O69 1.552(9) .
O65 O66 1.515(9) .
O66 O67 1.485(9) .
O67 O68 1.264(10) .
O68 O69 1.436(9) .
O72 O161 1.79(3) 3_666
O74 C160 1.68(2) .
O76 O77 1.527(11) .
O77 O168 1.777(18) .
O79 O168 1.499(15) .
O80 O81 1.446(12) .
O86 O87 1.398(11) .
O88 C161 1.435(6) .
O95 O96 1.66(2) .
O98 O99 0.64(3) .
O103 C157 1.79(3) .
O104 C158 1.78(2) .
O105 O106 1.085(19) .
O107 C159 1.446(9) .
O109 O161 1.163(19) .
O111 O112 1.60(4) .
O118 O119 0.68(2) .
O120 O120 1.69(6) 3_566
O126 O127 1.25(3) .
O139 O140 1.16(3) .
O142 O143 0.818(18) .
O144 O145 1.58(3) .
O161 O72 1.79(3) 3_666
O165 O169 0.943(10) .
N1 C1 1.326(5) .
N1 C2 1.373(6) .
N2 C1 1.353(6) .
N2 C3 1.377(6) .
N2 C4 1.432(5) .
N3 C11 1.356(5) .
N3 C13 1.391(5) .
N3 C8 1.428(5) .
N4 C11 1.324(5) .
N4 C12 1.379(5) .
N5 C14 1.313(5) .
N5 C15 1.383(5) .
N6 C14 1.364(5) .
N6 C16 1.382(5) .
N6 C17 1.434(5) .
N7 C24 1.361(5) .
N7 C25 1.391(5) .
N7 C19 1.422(5) .
N8 C24 1.319(5) .
N8 C26 1.384(5) .
N9 C27 1.306(5) .
N9 C28 1.387(5) .
N10 C27 1.358(5) .
N10 C29 1.384(5) .
N10 C30 1.438(5) .
N11 C37 1.366(5) .
N11 C38 1.377(5) .
N11 C32 1.436(5) .
N12 C37 1.311(5) .
N12 C39 1.379(5) .
N13 C40 1.308(5) .
N13 C41 1.389(6) .
N14 C40 1.360(6) .
N14 C42 1.389(5) .
N14 C43 1.430(6) .
N15 C50 1.359(6) .
N15 C52 1.382(6) .
N15 C45 1.430(6) .
N16 C50 1.314(6) .
N16 C51 1.374(5) .
N17 C53 1.305(6) .
N17 C54 1.386(5) .
N18 C53 1.359(5) .
N18 C55 1.383(6) .
N18 C56 1.427(6) .
N19 C63 1.361(6) .
N19 C64 1.379(6) .
N19 C58 1.427(5) .
N20 C63 1.310(5) .
N20 C65 1.382(6) .
N21 C66 1.319(5) .
N21 C67 1.374(5) .
N22 C66 1.361(5) .
N22 C68 1.387(6) .
N22 C69 1.419(5) .
N23 C76 1.367(5) .
N23 C78 1.386(5) .
N23 C71 1.427(5) .
N24 C76 1.315(5) .
N24 C77 1.375(5) .
N25 C79 1.316(5) .
N25 C80 1.379(5) .
N26 C79 1.359(5) .
N26 C81 1.382(5) .
N26 C82 1.427(5) .
N27 C89 1.356(5) .
N27 C91 1.385(6) .
N27 C86 1.417(6) .
N28 C89 1.319(6) .
N28 C90 1.385(6) .
N29 C92 1.320(5) .
N29 C93 1.382(6) .
N30 C92 1.363(5) .
N30 C94 1.383(5) .
N30 C95 1.428(5) .
N31 C102 1.361(5) .
N31 C104 1.373(6) .
N31 C99 1.434(5) .
N32 C102 1.316(6) .
N32 C103 1.375(6) .
N33 C105 1.320(5) .
N33 C106 1.384(5) .
N34 C105 1.363(5) .
N34 C107 1.386(5) .
N34 C108 1.422(5) .
N35 C115 1.358(5) .
N35 C117 1.384(5) .
N35 C110 1.426(5) .
N36 C115 1.318(5) .
N36 C116 1.379(5) .
N37 C118 1.314(5) .
N37 C119 1.383(5) .
N38 C118 1.357(5) .
N38 C120 1.383(5) .
N38 C121 1.421(5) .
N39 C128 1.361(5) .
N39 C130 1.384(5) .
N39 C123 1.430(5) .
N40 C128 1.318(5) .
N40 C129 1.383(5) .
N41 C131 1.313(5) .
N41 C132 1.385(5) .
N42 C131 1.353(5) .
N42 C133 1.386(5) .
N42 C134 1.429(5) .
N43 C141 1.360(5) .
N43 C143 1.382(5) .
N43 C136 1.432(5) .
N44 C141 1.323(5) .
N44 C142 1.381(6) .
N45 C144 1.311(5) .
N45 C145 1.379(5) .
N46 C144 1.356(5) .
N46 C146 1.377(5) .
N46 C147 1.421(5) .
N47 C154 1.364(5) .
N47 C156 1.378(6) .
N47 C149 1.426(5) .
N48 C154 1.312(5) .
N48 C155 1.376(6) .
C1 H1 0.9500 .
C2 C3 1.356(7) .
C2 H2 0.9500 .
C3 H3 0.9500 .
C4 C5 1.387(6) .
C4 C9 1.390(6) .
C5 C6 1.390(6) .
C5 H5 0.9500 .
C6 C7 1.393(6) .
C6 C10 1.505(6) .
C7 C8 1.384(6) .
C7 H7 0.9500 .
C8 C9 1.397(6) .
C9 H9 0.9500 .
C10 H10A 0.9800 .
C10 H10B 0.9800 .
C10 H10C 0.9800 .
C11 H11 0.9500 .
C12 C13 1.349(6) .
C12 H12 0.9500 .
C13 H13 0.9500 .
C14 H14 0.9500 .
C15 C16 1.354(6) .
C15 H15 0.9500 .
C16 H16 0.9500 .
C17 C18 1.384(6) .
C17 C22 1.395(6) .
C18 C19 1.400(5) .
C18 H18 0.9500 .
C19 C20 1.386(6) .
C20 C21 1.391(6) .
C20 H20 0.9500 .
C21 C22 1.398(6) .
C21 C23 1.509(6) .
C22 H22 0.9500 .
C23 H23A 0.9800 .
C23 H23B 0.9800 .
C23 H23C 0.9800 .
C24 H24 0.9500 .
C25 C26 1.358(6) .
C25 H25 0.9500 .
C26 H26 0.9500 .
C27 H27 0.9500 .
C28 C29 1.344(6) .
C28 H28 0.9500 .
C29 H29 0.9500 .
C30 C31 1.381(6) .
C30 C35 1.396(6) .
C31 C32 1.394(6) .
C31 H31 0.9500 .
C32 C33 1.397(6) .
C33 C34 1.395(6) .
C33 H33 0.9500 .
C34 C35 1.392(6) .
C34 C36 1.507(6) .
C35 H35 0.9500 .
C36 H36A 0.9800 .
C36 H36B 0.9800 .
C36 H36C 0.9800 .
C37 H37 0.9500 .
C38 C39 1.347(6) .
C38 H38 0.9500 .
C39 H39 0.9500 .
C40 H40 0.9500 .
C41 C42 1.350(7) .
C41 H41 0.9500 .
C42 H42 0.9500 .
C43 C48 1.389(6) .
C43 C44 1.394(6) .
C44 C45 1.392(6) .
C44 H44 0.9500 .
C45 C46 1.387(6) .
C46 C47 1.398(6) .
C46 H46 0.9500 .
C47 C48 1.390(7) .
C47 C49 1.494(7) .
C48 H48 0.9500 .
C49 H49A 0.9800 .
C49 H49B 0.9800 .
C49 H49C 0.9800 .
C50 H50 0.9500 .
C51 C52 1.362(6) .
C51 H51 0.9500 .
C52 H52 0.9500 .
C53 H53 0.9500 .
C54 C55 1.349(7) .
C56 C57 1.384(6) .
C56 C61 1.394(6) .
C57 C58 1.386(6) .
C57 H57 0.9500 .
C58 C59 1.395(6) .
C59 C60 1.396(7) .
C59 H59 0.9500 .
C60 C61 1.382(7) .
C60 C62 1.514(6) .
C61 H61 0.9500 .
C62 H62A 0.9800 .
C62 H62B 0.9800 .
C62 H62C 0.9800 .
C63 H63 0.9500 .
C64 C65 1.350(6) .
C65 H65 0.9500 .
C66 H66 0.9500 .
C67 C68 1.352(6) .
C67 H67 0.9500 .
C68 H68 0.9500 .
C69 C74 1.379(6) .
C69 C70 1.394(6) .
C70 C71 1.389(6) .
C70 H70 0.9500 .
C71 C72 1.393(6) .
C72 C73 1.395(6) .
C72 H72 0.9500 .
C73 C74 1.383(7) .
C73 C75 1.510(6) .
C74 H74 0.9500 .
C75 H75A 0.9800 .
C75 H75B 0.9800 .
C75 H75C 0.9800 .
C76 H76 0.9500 .
C77 C78 1.348(6) .
C77 H77 0.9500 .
C78 H78 0.9500 .
C79 H79 0.9500 .
C80 C81 1.347(6) .
C80 H80 0.9500 .
C81 H81 0.9500 .
C82 C87 1.389(6) .
C82 C83 1.393(6) .
C83 C84 1.411(6) .
C83 H83 0.9500 .
C84 C85 1.377(6) .
C84 C88 1.502(6) .
C85 C86 1.390(6) .
C85 H85 0.9500 .
C86 C87 1.396(6) .
C87 H87 0.9500 .
C88 H88A 0.9800 .
C88 H88B 0.9800 .
C88 H88C 0.9800 .
C89 H89 0.9500 .
C90 C91 1.342(7) .
C90 H90 0.9500 .
C91 H91 0.9500 .
C92 H92 0.9500 .
C93 C94 1.354(7) .
C93 H93 0.9500 .
C94 H94 0.9500 .
C95 C96 1.383(6) .
C95 C100 1.394(6) .
C96 C97 1.392(6) .
C96 H96 0.9500 .
C97 C98 1.389(6) .
C97 C101 1.510(6) .
C98 C99 1.392(6) .
C98 H98 0.9500 .
C99 C100 1.394(6) .
C100 H100 0.9500 .
C101 H10D 0.9800 .
C101 H10E 0.9800 .
C101 H10F 0.9800 .
C102 H102 0.9500 .
C103 C104 1.340(8) .
C103 H103 0.9500 .
C104 H104 0.9500 .
C105 H105 0.9500 .
C106 C107 1.352(6) .
C106 H106 0.9500 .
C107 H107 0.9500 .
C108 C109 1.384(6) .
C108 C113 1.397(6) .
C109 C110 1.391(6) .
C109 H109 0.9500 .
C110 C111 1.394(6) .
C111 C112 1.393(6) .
C111 H111 0.9500 .
C112 C113 1.387(6) .
C112 C114 1.508(6) .
C113 H113 0.9500 .
C114 H11A 0.9800 .
C114 H11B 0.9800 .
C114 H11C 0.9800 .
C115 H115 0.9500 .
C116 C117 1.355(6) .
C116 H116 0.9500 .
C117 H117 0.9500 .
C118 H118 0.9500 .
C119 C120 1.352(6) .
C119 H119 0.9500 .
C120 H120 0.9500 .
C121 C122 1.386(6) .
C121 C126 1.396(6) .
C122 C123 1.385(6) .
C122 H122 0.9500 .
C123 C124 1.389(6) .
C124 C125 1.390(6) .
C124 H124 0.9500 .
C125 C126 1.393(6) .
C125 C127 1.510(6) .
C126 H126 0.9500 .
C127 H12A 0.9800 .
C127 H12B 0.9800 .
C127 H12C 0.9800 .
C128 H128 0.9500 .
C129 C130 1.349(6) .
C129 H129 0.9500 .
C130 H130 0.9500 .
C131 H131 0.9500 .
C132 C133 1.354(6) .
C132 H132 0.9500 .
C133 H133 0.9500 .
C134 C135 1.388(6) .
C134 C139 1.392(6) .
C135 C136 1.393(6) .
C135 H135 0.9500 .
C136 C137 1.386(6) .
C137 C138 1.395(6) .
C137 H137 0.9500 .
C138 C139 1.393(6) .
C138 C140 1.512(6) .
C139 H139 0.9500 .
C140 H14A 0.9800 .
C140 H14B 0.9800 .
C140 H14C 0.9800 .
C141 H141 0.9500 .
C142 C143 1.362(6) .
C142 H142 0.9500 .
C143 H143 0.9500 .
C144 H144 0.9500 .
C145 C146 1.358(6) .
C145 H145 0.9500 .
C146 H146 0.9500 .
C147 C148 1.387(6) .
C147 C152 1.395(6) .
C148 C149 1.402(6) .
C148 H148 0.9500 .
C149 C150 1.384(6) .
C150 C151 1.383(6) .
C150 H150 0.9500 .
C151 C152 1.386(6) .
C151 C153 1.518(6) .
C152 H152 0.9500 .
C153 H15A 0.9800 .
C153 H15B 0.9800 .
C153 H15C 0.9800 .
C154 H154 0.9500 .
C155 C156 1.352(7) .
C155 H155 0.9500 .
C156 H156 0.9500 .
C157 C158 1.78(4) .
